data_4117289
loop_
_publ_author_name
'Felicitas Lips'
'Ma\/lgorzata Ho\/ly\'nska'
'Rodolphe Cl\'erac'
'Uwe Linne'
'Inga Schellenberg'
'Rainer P\"ottgen'
'Florian Weigend'
'Stefanie Dehnen'

_publ_section_title
;
 Doped Semimetal Clusters: Ternary, Intermetalloid Anions [Ln@Sn7Bi7]4-
 and [Ln@Sn4Bi9]4- (Ln = La, Ce) with Adjustable Magnetic Properties
;
_journal_name_full 'Journal of the American Chemical Society'
_journal_page_first 1181
_journal_page_last 1191
_journal_paper_doi 10.1021/ja209226b
_journal_volume 134
_journal_year 2012
_chemical_formula_moiety '4(C18 H36 K N2 O6), 0.7(Sn7 Bi7), 0.3(Sn4 Bi9), 0.7(C2H8N2)'
_chemical_formula_sum 'C73.4 H149.6 Bi7.6 K4 La N9.4 O24 Sn6.1'
_chemical_formula_weight 4155.59
_space_group_IT_number 14
_symmetry_cell_setting monoclinic
_symmetry_space_group_name_Hall '-P 2ybc'
_symmetry_space_group_name_H-M 'P 1 21/c 1'
_atom_sites_solution_hydrogens geom
_atom_sites_solution_primary direct
_atom_sites_solution_secondary difmap
_audit_creation_method SHELXL-97
_cell_angle_alpha 90.00
_cell_angle_beta 117.13(3)
_cell_angle_gamma 90.00
_cell_formula_units_Z 4
_cell_length_a 28.476(6)
_cell_length_b 16.345(3)
_cell_length_c 29.076(6)
_cell_measurement_reflns_used 54832
_cell_measurement_temperature 100(2)
_cell_measurement_theta_max 27.18
_cell_measurement_theta_min 4.62
_cell_volume 12044(5)
_diffrn_ambient_temperature 100(2)
_diffrn_measured_fraction_theta_full 0.995
_diffrn_measured_fraction_theta_max 0.995
_diffrn_measurement_device_type IPDS2t
_diffrn_measurement_method /w
_diffrn_radiation_monochromator graphite
_diffrn_radiation_source 'fine-focus sealed tube'
_diffrn_radiation_type MoK\a
_diffrn_radiation_wavelength 0.71073
_diffrn_reflns_av_R_equivalents 0.1239
_diffrn_reflns_av_sigmaI/netI 0.0879
_diffrn_reflns_limit_h_max 33
_diffrn_reflns_limit_h_min -32
_diffrn_reflns_limit_k_max 19
_diffrn_reflns_limit_k_min -19
_diffrn_reflns_limit_l_max 34
_diffrn_reflns_limit_l_min -34
_diffrn_reflns_number 76768
_diffrn_reflns_theta_full 25.00
_diffrn_reflns_theta_max 25.00
_diffrn_reflns_theta_min 1.40
_exptl_absorpt_coefficient_mu 12.841
_exptl_absorpt_correction_T_max 0.429
_exptl_absorpt_correction_T_min 0.078
_exptl_absorpt_correction_type numerical
_exptl_absorpt_process_details 'Stoe, X-area ver. 1.54'
_exptl_crystal_colour black
_exptl_crystal_density_diffrn 2.292
_exptl_crystal_description 'rhombus-like plate'
_exptl_crystal_F_000 7666
_exptl_crystal_size_max 0.18
_exptl_crystal_size_mid 0.15
_exptl_crystal_size_min 0.06
_refine_diff_density_max 3.75
_refine_diff_density_min -5.61
_refine_diff_density_rms 0.75
_refine_ls_extinction_method none
_refine_ls_goodness_of_fit_ref 1.090
_refine_ls_hydrogen_treatment constr
_refine_ls_matrix_type full
_refine_ls_number_parameters 1092
_refine_ls_number_reflns 21133
_refine_ls_number_restraints 180
_refine_ls_restrained_S_all 1.088
_refine_ls_R_factor_all 0.1141
_refine_ls_R_factor_gt 0.0826
_refine_ls_shift/su_max 0.011
_refine_ls_shift/su_mean 0.000
_refine_ls_structure_factor_coef Fsqd
_refine_ls_weighting_details 'calc w=1/[\s^2^(Fo^2^)+(0.1457P)^2^+145.0000P] where P=(Fo^2^+2Fc^2^)/3'
_refine_ls_weighting_scheme calc
_refine_ls_wR_factor_gt 0.2225
_refine_ls_wR_factor_ref 0.2537
_reflns_number_gt 16072
_reflns_number_total 21133
_reflns_threshold_expression >2sigma(I)
_cod_data_source_file ja209226b_si_002.cif
_cod_data_source_block 1
_cod_original_cell_volume 12044(4)
_cod_original_sg_symbol_H-M 'P 21/c'
_cod_original_formula_sum 'C73.40 H149.60 Bi7.60 K4 La N9.40 O24 Sn6.10'
_cod_database_code 4117289

loop_
_symmetry_equiv_pos_as_xyz
'x, y, z'
'-x, y+1/2, -z+1/2'
'-x, -y, -z'
'x, -y-1/2, z-1/2'

loop_
_atom_site_label
_atom_site_type_symbol
_atom_site_fract_x
_atom_site_fract_y
_atom_site_fract_z
_atom_site_U_iso_or_equiv
_atom_site_adp_type
_atom_site_occupancy
_atom_site_symmetry_multiplicity
_atom_site_calc_flag
_atom_site_refinement_flags
_atom_site_disorder_assembly
_atom_site_disorder_group
Bi1 Bi 0.86895(15) 0.8662(3) 0.58093(16) 0.0917(13) Uani 0.30 1 d P . .
Bi2 Bi 0.87416(7) 0.77921(12) 0.58925(7) 0.0840(5) Uani 0.70 1 d P . .
Bi3 Bi 0.87910(7) 0.95293(12) 0.57787(7) 0.0891(5) Uani 0.70 1 d P . .
Bi4 Bi 0.78155(4) 1.02390(5) 0.57647(3) 0.0439(2) Uani 0.60 1 d P . .
Sn4 Sn 0.78155(4) 1.02390(5) 0.57647(3) 0.0439(2) Uani 0.40 1 d P . .
Bi5 Bi 0.75581(6) 1.07992(8) 0.46971(5) 0.0599(3) Uani 0.30 1 d P . .
Sn5 Sn 0.75581(6) 1.07992(8) 0.46971(5) 0.0599(3) Uani 0.70 1 d P . .
Bi6 Bi 0.84172(4) 0.98063(6) 0.46552(4) 0.0540(2) Uani 0.70 1 d P . .
Sn6 Sn 0.84172(4) 0.98063(6) 0.46552(4) 0.0540(2) Uani 0.30 1 d P . .
Bi7 Bi 0.80014(5) 0.82889(8) 0.40101(4) 0.0537(3) Uani 0.40 1 d P . .
Sn7 Sn 0.80014(5) 0.82889(8) 0.40101(4) 0.0537(3) Uani 0.60 1 d P . .
Bi8 Bi 0.83143(3) 0.70658(6) 0.48541(4) 0.0475(2) Uani 0.70 1 d P . .
Sn8 Sn 0.83143(3) 0.70658(6) 0.48541(4) 0.0475(2) Uani 0.30 1 d P . .
Bi9 Bi 0.73870(5) 0.65230(7) 0.49920(5) 0.0485(3) Uani 0.30 1 d P . .
Sn9 Sn 0.73870(5) 0.65230(7) 0.49920(5) 0.0485(3) Uani 0.70 1 d P . .
Bi10 Bi 0.77306(4) 0.75033(6) 0.59626(3) 0.0427(2) Uani 0.60 1 d P . .
Sn10 Sn 0.77306(4) 0.75033(6) 0.59626(3) 0.0427(2) Uani 0.40 1 d P . .
Bi11 Bi 0.70424(5) 0.89971(7) 0.57479(4) 0.0557(3) Uani 0.40 1 d P . .
Sn11 Sn 0.70424(5) 0.89971(7) 0.57479(4) 0.0557(3) Uani 0.60 1 d P . .
Bi12 Bi 0.62590(4) 0.88802(6) 0.46463(4) 0.0384(2) Uani 0.30 1 d P . .
Sn12 Sn 0.62590(4) 0.88802(6) 0.46463(4) 0.0384(2) Uani 0.70 1 d P . .
Bi13 Bi 0.64761(3) 0.73853(5) 0.41874(3) 0.03327(18) Uani 0.60 1 d P . .
Sn13 Sn 0.64761(3) 0.73853(5) 0.41874(3) 0.03327(18) Uani 0.40 1 d P . .
Bi14 Bi 0.68482(4) 0.84361(6) 0.35685(3) 0.0376(2) Uani 0.30 1 d P . .
Sn14 Sn 0.68482(4) 0.84361(6) 0.35685(3) 0.0376(2) Uani 0.70 1 d P . .
Bi15 Bi 0.65951(3) 0.99307(5) 0.40045(3) 0.0432(2) Uani 0.70 1 d P . .
Sn15 Sn 0.65951(3) 0.99307(5) 0.40045(3) 0.0432(2) Uani 0.30 1 d P . .
La1 La 0.75529(4) 0.86547(6) 0.49017(4) 0.0338(2) Uani 1 1 d . . .
K1 K 0.62599(15) 0.4073(2) 0.26277(14) 0.0360(8) Uani 1 1 d . . .
K2 K 0.52172(15) 0.3296(2) 0.44582(14) 0.0357(8) Uani 1 1 d . . .
K3 K 0.98951(19) 0.3614(3) 0.63108(18) 0.0555(11) Uani 1 1 d . A .
K4 K 0.8280(2) 0.3676(4) 0.76807(19) 0.0623(13) Uani 1 1 d . . .
O1 O 0.4385(5) 0.3531(8) 0.4739(5) 0.042(3) Uani 1 1 d . . .
O2 O 0.5059(5) 0.1644(8) 0.4210(5) 0.042(3) Uani 1 1 d . . .
O3 O 0.5635(5) 0.4605(8) 0.4128(5) 0.042(3) Uani 1 1 d . . .
O4 O 0.6107(5) 0.2272(8) 0.4724(5) 0.043(3) Uani 1 1 d . . .
O5 O 0.5813(5) 0.5644(8) 0.2449(5) 0.041(3) Uani 1 1 d . . .
O6 O 0.5472(5) 0.3816(8) 0.5463(5) 0.046(3) Uani 1 1 d . . .
O7 O 0.4691(6) 0.3850(10) 0.3408(5) 0.051(3) Uani 1 1 d . . .
O8 O 0.5160(5) 0.4279(9) 0.2290(5) 0.050(3) Uani 1 1 d . . .
O9 O 0.6998(6) 0.4459(10) 0.2251(6) 0.060(4) Uani 1 1 d . . .
O10 O 0.6404(6) 0.2691(9) 0.3257(6) 0.054(4) Uani 1 1 d . . .
O11 O 0.9939(9) 0.4051(18) 0.5402(9) 0.114(8) Uani 1 1 d D A .
O12 O 0.6922(6) 0.4154(10) 0.3719(5) 0.052(4) Uani 1 1 d . . .
O13 O 0.7814(7) 0.4186(13) 0.6649(6) 0.076(5) Uani 1 1 d D . .
O14 O 0.6129(8) 0.3410(12) 0.1704(6) 0.081(5) Uani 1 1 d . . .
O15 O 0.9177(9) 0.4834(16) 0.6292(8) 0.103(8) Uani 1 1 d D A .
O16 O 0.8941(10) 0.4934(18) 0.8076(11) 0.129(9) Uani 1 1 d D . .
O17 O 0.7299(11) 0.3989(16) 0.7739(9) 0.115(6) Uani 1 1 d D . .
O18 O 1.0860(10) 0.3557(17) 0.6275(11) 0.124(8) Uani 1 1 d DU A .
O19 O 0.8267(9) 0.2556(13) 0.6983(7) 0.100(8) Uani 1 1 d D . .
O20 O 0.7932(10) 0.2722(16) 0.8267(12) 0.123(7) Uani 1 1 d D . .
O21 O 0.9105(9) 0.2474(18) 0.5927(13) 0.153(12) Uani 1 1 d D A .
O22 O 0.9952(9) 0.2290(18) 0.6967(11) 0.172(13) Uani 1 1 d DU . .
O23 O 0.9306(9) 0.3385(13) 0.8434(14) 0.147(11) Uani 1 1 d D . .
O24 O 1.0267(11) 0.482(2) 0.7122(11) 0.173(13) Uani 1 1 d DU . .
N1 N 0.4097(6) 0.2725(9) 0.3728(6) 0.040(3) Uani 1 1 d . . .
N2 N 0.6310(6) 0.3933(9) 0.5173(6) 0.042(4) Uani 1 1 d . . .
N3 N 0.6968(7) 0.5469(11) 0.3077(7) 0.051(4) Uani 1 1 d . . .
N4 N 0.5538(9) 0.2669(14) 0.2181(8) 0.066(5) Uani 1 1 d . . .
N5 N 0.7792(10) 0.5347(16) 0.7381(8) 0.108(8) Uani 1 1 d D . .
N6 N 0.8689(11) 0.1884(17) 0.8004(11) 0.107(7) Uani 1 1 d DU . .
N7 N 0.8867(10) 0.3923(18) 0.5295(9) 0.108(9) Uani 1 1 d DU . .
N8 N 1.0911(12) 0.337(2) 0.7328(11) 0.134(8) Uani 1 1 d DU . .
C1 C 0.4951(8) 0.5024(14) 0.2032(9) 0.053(5) Uani 1 1 d . . .
H1A H 0.4580 0.5083 0.1966 0.064 Uiso 1 1 calc R . .
H1B H 0.4960 0.5028 0.1695 0.064 Uiso 1 1 calc R . .
C2 C 0.5277(8) 0.5733(13) 0.2363(8) 0.049(5) Uani 1 1 d . . .
H2A H 0.5131 0.6258 0.2185 0.059 Uiso 1 1 calc R . .
H2B H 0.5265 0.5735 0.2698 0.059 Uiso 1 1 calc R . .
C3 C 0.5931(10) 0.4309(13) 0.5761(7) 0.054(5) Uani 1 1 d . . .
H3A H 0.6005 0.4318 0.6128 0.064 Uiso 1 1 calc R . .
H3B H 0.5871 0.4878 0.5630 0.064 Uiso 1 1 calc R . .
C4 C 0.6143(8) 0.6294(11) 0.2803(8) 0.047(5) Uani 1 1 d . . .
H4A H 0.5978 0.6835 0.2677 0.056 Uiso 1 1 calc R . .
H4B H 0.6174 0.6207 0.3152 0.056 Uiso 1 1 calc R . .
C5 C 0.6178(9) 0.4845(13) 0.4417(8) 0.050(5) Uani 1 1 d . . .
H5A H 0.6222 0.5418 0.4333 0.060 Uiso 1 1 calc R . .
H5B H 0.6403 0.4492 0.4320 0.060 Uiso 1 1 calc R . .
C6 C 0.5511(8) 0.1221(13) 0.4226(8) 0.049(5) Uani 1 1 d . . .
H6A H 0.5570 0.1393 0.3931 0.059 Uiso 1 1 calc R . .
H6B H 0.5445 0.0624 0.4199 0.059 Uiso 1 1 calc R . .
C7 C 0.4097(9) 0.1819(13) 0.3761(8) 0.051(5) Uani 1 1 d . . .
H7A H 0.3773 0.1605 0.3469 0.062 Uiso 1 1 calc R . .
H7B H 0.4088 0.1659 0.4085 0.062 Uiso 1 1 calc R . .
C8 C 0.5039(8) 0.4056(11) 0.5553(7) 0.044(5) Uani 1 1 d . . .
H8A H 0.4925 0.4617 0.5420 0.052 Uiso 1 1 calc R . .
H8B H 0.5148 0.4057 0.5929 0.052 Uiso 1 1 calc R . .
C9 C 0.3905(9) 0.3049(13) 0.4454(8) 0.051(5) Uani 1 1 d . . .
H9A H 0.3623 0.3259 0.4531 0.061 Uiso 1 1 calc R . .
H9B H 0.3975 0.2473 0.4570 0.061 Uiso 1 1 calc R . .
C10 C 0.5988(8) 0.1410(12) 0.4722(8) 0.046(5) Uani 1 1 d . . .
H10A H 0.5920 0.1281 0.5019 0.055 Uiso 1 1 calc R . .
H10B H 0.6290 0.1076 0.4751 0.055 Uiso 1 1 calc R . .
C11 C 0.4594(9) 0.3476(11) 0.5287(7) 0.046(5) Uani 1 1 d . . .
H11A H 0.4718 0.2911 0.5400 0.056 Uiso 1 1 calc R . .
H11B H 0.4312 0.3599 0.5386 0.056 Uiso 1 1 calc R . .
C12 C 0.3724(8) 0.3083(15) 0.3893(9) 0.053(5) Uani 1 1 d . . .
H12A H 0.3384 0.2790 0.3717 0.064 Uiso 1 1 calc R . .
H12B H 0.3661 0.3661 0.3781 0.064 Uiso 1 1 calc R . .
C13 C 0.4574(8) 0.1425(11) 0.3748(6) 0.039(4) Uani 1 1 d . . .
H13A H 0.4531 0.0823 0.3729 0.046 Uiso 1 1 calc R . .
H13B H 0.4600 0.1609 0.3436 0.046 Uiso 1 1 calc R . .
C14 C 0.4097(8) 0.3818(14) 0.3143(8) 0.051(5) Uani 1 1 d . . .
H14A H 0.3955 0.4210 0.3308 0.061 Uiso 1 1 calc R . .
H14B H 0.3959 0.3968 0.2774 0.061 Uiso 1 1 calc R . .
C15 C 0.6602(8) 0.2476(12) 0.5163(8) 0.046(5) Uani 1 1 d . . .
H15A H 0.6892 0.2146 0.5159 0.055 Uiso 1 1 calc R . .
H15B H 0.6583 0.2364 0.5489 0.055 Uiso 1 1 calc R . .
C16 C 0.3934(9) 0.2978(14) 0.3189(8) 0.050(5) Uani 1 1 d . . .
H16A H 0.4089 0.2594 0.3032 0.060 Uiso 1 1 calc R . .
H16B H 0.3545 0.2937 0.2992 0.060 Uiso 1 1 calc R . .
C17 C 0.6401(9) 0.3930(13) 0.5708(7) 0.051(5) Uani 1 1 d . . .
H17A H 0.6726 0.4245 0.5922 0.062 Uiso 1 1 calc R . .
H17B H 0.6456 0.3361 0.5838 0.062 Uiso 1 1 calc R . .
C18 C 0.4874(9) 0.4613(12) 0.3297(7) 0.046(5) Uani 1 1 d . . .
H18A H 0.4714 0.5074 0.3397 0.055 Uiso 1 1 calc R . .
H18B H 0.4761 0.4653 0.2922 0.055 Uiso 1 1 calc R . .
C19 C 0.6671(10) 0.6275(14) 0.2825(11) 0.064(6) Uani 1 1 d . . .
H19A H 0.6880 0.6748 0.3029 0.076 Uiso 1 1 calc R . .
H19B H 0.6635 0.6322 0.2471 0.076 Uiso 1 1 calc R . .
C20 C 0.5451(8) 0.4668(15) 0.3582(7) 0.050(5) Uani 1 1 d . . .
H20A H 0.5610 0.4224 0.3467 0.060 Uiso 1 1 calc R . .
H20B H 0.5568 0.5197 0.3503 0.060 Uiso 1 1 calc R . .
C21 C 0.4803(8) 0.3641(17) 0.2000(8) 0.061(7) Uani 1 1 d . . .
H21A H 0.4732 0.3671 0.1633 0.074 Uiso 1 1 calc R . .
H21B H 0.4464 0.3706 0.2013 0.074 Uiso 1 1 calc R . .
C22 C 0.6700(9) 0.3373(14) 0.5123(9) 0.056(6) Uani 1 1 d . . .
H22A H 0.7058 0.3510 0.5397 0.067 Uiso 1 1 calc R . .
H22B H 0.6696 0.3474 0.4786 0.067 Uiso 1 1 calc R . .
C23 C 0.7534(14) 0.5482(18) 0.6817(9) 0.100(9) Uani 1 1 d DU . .
H23A H 0.7519 0.6075 0.6744 0.120 Uiso 1 1 calc R . .
H23B H 0.7168 0.5271 0.6664 0.120 Uiso 1 1 calc R . .
C24 C 0.5043(9) 0.2839(14) 0.2223(8) 0.051(5) Uani 1 1 d . . .
H24A H 0.4784 0.2400 0.2042 0.061 Uiso 1 1 calc R . .
H24B H 0.5123 0.2826 0.2591 0.061 Uiso 1 1 calc R . .
C25 C 0.6351(8) 0.4764(12) 0.4997(7) 0.045(5) Uani 1 1 d . . .
H25A H 0.6721 0.4948 0.5189 0.054 Uiso 1 1 calc R . .
H25B H 0.6132 0.5138 0.5088 0.054 Uiso 1 1 calc R . .
C26 C 0.6536(15) 0.3525(18) 0.1568(12) 0.092(10) Uani 1 1 d . . .
H26A H 0.6400 0.3424 0.1194 0.111 Uiso 1 1 calc R . .
H26B H 0.6821 0.3126 0.1757 0.111 Uiso 1 1 calc R . .
C27 C 0.6604(10) 0.284(2) 0.3802(11) 0.086(9) Uani 1 1 d . . .
H27A H 0.6716 0.2319 0.3994 0.103 Uiso 1 1 calc R . .
H27B H 0.6324 0.3086 0.3870 0.103 Uiso 1 1 calc R . .
C28 C 0.7259(9) 0.5203(15) 0.2382(10) 0.063(6) Uani 1 1 d . . .
H28A H 0.7028 0.5641 0.2157 0.076 Uiso 1 1 calc R . .
H28B H 0.7581 0.5178 0.2334 0.076 Uiso 1 1 calc R . .
C29 C 0.8833(12) 0.5151(17) 0.5803(10) 0.089(8) Uani 1 1 d DU . .
H29A H 0.9036 0.5471 0.5665 0.106 Uiso 1 1 calc R A .
H29B H 0.8573 0.5520 0.5833 0.106 Uiso 1 1 calc R . .
C30 C 0.7369(11) 0.544(3) 0.7570(12) 0.149(15) Uani 1 1 d DU . .
H30A H 0.7548 0.5600 0.7939 0.179 Uiso 1 1 calc R . .
H30B H 0.7131 0.5893 0.7376 0.179 Uiso 1 1 calc R . .
C31 C 0.8553(13) 0.446(2) 0.5443(11) 0.119(13) Uani 1 1 d DU A .
H31A H 0.8383 0.4119 0.5607 0.143 Uiso 1 1 calc R . .
H31B H 0.8268 0.4693 0.5124 0.143 Uiso 1 1 calc R . .
C32 C 0.7842(13) 0.504(2) 0.6573(11) 0.104(11) Uani 1 1 d DU . .
H32A H 0.7686 0.5168 0.6199 0.125 Uiso 1 1 calc R . .
H32B H 0.8215 0.5225 0.6739 0.125 Uiso 1 1 calc R . .
C33 C 0.7412(9) 0.5397(16) 0.2967(13) 0.081(9) Uani 1 1 d . . .
H33A H 0.7647 0.4959 0.3186 0.098 Uiso 1 1 calc R . .
H33B H 0.7614 0.5916 0.3064 0.098 Uiso 1 1 calc R . .
C34 C 0.6747(13) 0.435(2) 0.1689(10) 0.090(9) Uani 1 1 d . . .
H34A H 0.6459 0.4751 0.1521 0.107 Uiso 1 1 calc R . .
H34B H 0.7009 0.4434 0.1558 0.107 Uiso 1 1 calc R . .
C35 C 0.5807(12) 0.1962(18) 0.2471(12) 0.079(8) Uani 1 1 d . . .
H35A H 0.6109 0.1839 0.2402 0.094 Uiso 1 1 calc R . .
H35B H 0.5564 0.1488 0.2353 0.094 Uiso 1 1 calc R . .
C36 C 0.6022(11) 0.2076(18) 0.3090(14) 0.093(10) Uani 1 1 d . . .
H36A H 0.5728 0.2230 0.3165 0.112 Uiso 1 1 calc R . .
H36B H 0.6177 0.1557 0.3271 0.112 Uiso 1 1 calc R . .
C37 C 0.8993(12) 0.432(3) 0.4919(11) 0.136(18) Uani 1 1 d DU A .
H37A H 0.9049 0.4912 0.5002 0.163 Uiso 1 1 calc R . .
H37B H 0.8686 0.4269 0.4573 0.163 Uiso 1 1 calc R . .
C38 C 0.8044(12) 0.370(2) 0.6399(9) 0.100(12) Uani 1 1 d D . .
H38A H 0.8430 0.3794 0.6559 0.120 Uiso 1 1 calc R . .
H38B H 0.7892 0.3850 0.6029 0.120 Uiso 1 1 calc R . .
C39 C 0.7047(15) 0.471(2) 0.7518(15) 0.115(6) Uani 1 1 d DU . .
H39A H 0.6806 0.4848 0.7668 0.138 Uiso 1 1 calc R . .
H39B H 0.6824 0.4614 0.7145 0.138 Uiso 1 1 calc R . .
C40 C 0.8609(14) 0.312(2) 0.5134(12) 0.128(11) Uani 1 1 d DU A .
H40A H 0.8241 0.3224 0.4871 0.154 Uiso 1 1 calc RD . .
H40B H 0.8785 0.2834 0.4953 0.154 Uiso 1 1 calc RD . .
C41 C 0.8582(14) 0.253(3) 0.5502(12) 0.128(11) Uani 1 1 d D . .
H41A H 0.8329 0.2720 0.5625 0.154 Uiso 1 1 calc R A .
H41B H 0.8465 0.1989 0.5336 0.154 Uiso 1 1 calc R . .
C42 C 0.7172(10) 0.5516(16) 0.3648(8) 0.062(6) Uani 1 1 d . . .
H42A H 0.6893 0.5748 0.3724 0.075 Uiso 1 1 calc R . .
H42B H 0.7476 0.5897 0.3791 0.075 Uiso 1 1 calc R . .
C43 C 0.9489(12) 0.397(3) 0.4894(13) 0.123(12) Uani 1 1 d DU . .
H43A H 0.9432 0.3391 0.4789 0.148 Uiso 1 1 calc RD A .
H43B H 0.9555 0.4280 0.4635 0.148 Uiso 1 1 calc R . .
C44 C 0.7417(19) 0.393(3) 0.8221(15) 0.153(12) Uani 1 1 d D . .
H44A H 0.7095 0.4035 0.8261 0.183 Uiso 1 1 calc R . .
H44B H 0.7675 0.4364 0.8413 0.183 Uiso 1 1 calc R . .
C45 C 0.5424(12) 0.255(2) 0.1641(10) 0.090(10) Uani 1 1 d . . .
H45A H 0.5266 0.2002 0.1527 0.108 Uiso 1 1 calc R . .
H45B H 0.5161 0.2962 0.1425 0.108 Uiso 1 1 calc R . .
C46 C 1.0382(11) 0.380(2) 0.5335(13) 0.113(13) Uani 1 1 d D . .
H46A H 1.0396 0.4101 0.5046 0.135 Uiso 1 1 calc R A .
H46B H 1.0364 0.3206 0.5261 0.135 Uiso 1 1 calc R . .
C47 C 0.7343(9) 0.4710(16) 0.3920(9) 0.063(6) Uani 1 1 d . . .
H47A H 0.7643 0.4493 0.3874 0.076 Uiso 1 1 calc R . .
H47B H 0.7462 0.4785 0.4295 0.076 Uiso 1 1 calc R . .
C48 C 1.1343(12) 0.361(3) 0.6746(14) 0.187(14) Uani 1 1 d DU . .
H48A H 1.1414 0.4197 0.6848 0.224 Uiso 1 1 calc RD A .
H48B H 1.1636 0.3411 0.6683 0.224 Uiso 1 1 calc RD . .
C49 C 0.8701(14) 0.562(3) 0.8116(15) 0.129(9) Uani 1 1 d D . .
H49A H 0.8969 0.6059 0.8250 0.155 Uiso 1 1 calc RD . .
H49B H 0.8579 0.5522 0.8380 0.155 Uiso 1 1 calc R . .
C50 C 0.7060(9) 0.3407(17) 0.3974(9) 0.065(7) Uani 1 1 d . . .
H50A H 0.7205 0.3501 0.4350 0.078 Uiso 1 1 calc R . .
H50B H 0.7340 0.3151 0.3910 0.078 Uiso 1 1 calc R . .
C51 C 1.1334(13) 0.314(3) 0.7185(17) 0.187(14) Uani 1 1 d DU A .
H51A H 1.1291 0.2549 0.7091 0.224 Uiso 1 1 calc R . .
H51B H 1.1680 0.3201 0.7493 0.224 Uiso 1 1 calc R . .
C52 C 0.5873(16) 0.262(2) 0.1564(14) 0.113(12) Uani 1 1 d . . .
H52A H 0.5771 0.2513 0.1195 0.135 Uiso 1 1 calc R . .
H52B H 0.6129 0.2192 0.1770 0.135 Uiso 1 1 calc R . .
C53 C 0.7926(15) 0.2786(19) 0.6456(10) 0.107(13) Uani 1 1 d D . .
H53A H 0.7551 0.2717 0.6378 0.128 Uiso 1 1 calc R . .
H53B H 0.7997 0.2441 0.6215 0.128 Uiso 1 1 calc R . .
C54 C 0.8230(12) 0.5942(18) 0.7627(11) 0.108(8) Uani 1 1 d D . .
H54A H 0.8093 0.6441 0.7718 0.129 Uiso 1 1 calc R . .
H54B H 0.8356 0.6101 0.7374 0.129 Uiso 1 1 calc R . .
C55 C 1.0886(13) 0.401(3) 0.5870(14) 0.153(19) Uani 1 1 d D A .
H55A H 1.1212 0.3866 0.5847 0.184 Uiso 1 1 calc R . .
H55B H 1.0893 0.4602 0.5942 0.184 Uiso 1 1 calc R . .
C56 C 0.9075(13) 0.190(3) 0.6286(18) 0.153(12) Uani 1 1 d D . .
H56A H 0.8869 0.1411 0.6099 0.183 Uiso 1 1 calc R A .
H56B H 0.8897 0.2150 0.6475 0.183 Uiso 1 1 calc R . .
C57 C 0.9419(14) 0.479(2) 0.8584(14) 0.123(15) Uani 1 1 d D . .
H57A H 0.9322 0.4649 0.8861 0.147 Uiso 1 1 calc R . .
H57B H 0.9659 0.5270 0.8692 0.147 Uiso 1 1 calc R . .
C58 C 0.8337(14) 0.1477(19) 0.8167(15) 0.107(7) Uani 1 1 d D . .
H58A H 0.8498 0.0961 0.8347 0.129 Uiso 1 1 calc R . .
H58B H 0.8000 0.1344 0.7861 0.129 Uiso 1 1 calc R . .
C59 C 0.9657(13) 0.4056(19) 0.843(2) 0.147(11) Uani 1 1 d D . .
H59A H 0.9634 0.4130 0.8081 0.176 Uiso 1 1 calc R . .
H59B H 1.0029 0.3959 0.8683 0.176 Uiso 1 1 calc R . .
C60 C 0.7641(19) 0.313(3) 0.8461(17) 0.153(12) Uani 1 1 d D . .
H60A H 0.7866 0.3216 0.8835 0.183 Uiso 1 1 calc R . .
H60B H 0.7345 0.2769 0.8424 0.183 Uiso 1 1 calc R . .
C61 C 1.0240(15) 0.251(4) 0.7515(18) 0.22(6) Uani 0.50 1 d PDU A 1
H61A H 1.0235 0.2052 0.7736 0.264 Uiso 0.50 1 calc PR A 1
H61B H 1.0085 0.3000 0.7591 0.264 Uiso 0.50 1 calc PRD A 1
C611 C 1.0492(17) 0.197(3) 0.724(2) 0.093(5) Uani 0.50 1 d PDU A 2
H61C H 1.0631 0.1831 0.6992 0.112 Uiso 0.50 1 calc PR A 2
H61D H 1.0506 0.1474 0.7441 0.112 Uiso 0.50 1 calc PR A 2
C62 C 0.9379(16) 0.545(2) 0.6700(13) 0.132(17) Uani 1 1 d D . .
H62A H 0.9092 0.5657 0.6771 0.159 Uiso 1 1 calc R A .
H62B H 0.9535 0.5911 0.6599 0.159 Uiso 1 1 calc R . .
C63 C 0.9539(14) 0.265(2) 0.8435(18) 0.119(9) Uani 1 1 d D . .
H63A H 0.9893 0.2638 0.8736 0.143 Uiso 1 1 calc R . .
H63B H 0.9585 0.2616 0.8118 0.143 Uiso 1 1 calc R . .
C64 C 0.8664(18) 0.147(2) 0.7552(12) 0.138(13) Uani 1 1 d D . .
H64A H 0.8657 0.0866 0.7596 0.166 Uiso 1 1 calc R . .
H64B H 0.8976 0.1606 0.7502 0.166 Uiso 1 1 calc R . .
C65 C 0.9221(12) 0.190(2) 0.8459(15) 0.119(9) Uani 1 1 d DU . .
H65A H 0.9415 0.1397 0.8467 0.143 Uiso 1 1 calc R . .
H65B H 0.9182 0.1926 0.8780 0.143 Uiso 1 1 calc R . .
C66 C 1.0814(14) 0.268(2) 0.7603(14) 0.134(8) Uani 1 1 d D A .
H66A H 1.1035 0.2773 0.7978 0.161 Uiso 1 1 calc RD B 1
H66B H 1.0946 0.2180 0.7511 0.161 Uiso 1 1 calc R B 1
C67 C 0.8230(16) 0.206(2) 0.8541(16) 0.123(7) Uani 1 1 d D . .
H67A H 0.8040 0.1757 0.8700 0.147 Uiso 1 1 calc R . .
H67B H 0.8570 0.2253 0.8822 0.147 Uiso 1 1 calc R . .
C68 C 1.1066(17) 0.406(3) 0.7677(16) 0.203(18) Uani 1 1 d DU A .
H68A H 1.1241 0.3850 0.8035 0.244 Uiso 1 1 calc RD . .
H68B H 1.1331 0.4383 0.7623 0.244 Uiso 1 1 calc RD . .
C69 C 0.9608(13) 0.166(3) 0.6647(16) 0.172(13) Uani 1 1 d D A .
H69A H 0.9586 0.1226 0.6875 0.207 Uiso 1 1 calc R . .
H69B H 0.9775 0.1409 0.6446 0.207 Uiso 1 1 calc R . .
C70 C 1.0643(19) 0.462(3) 0.7631(17) 0.203(18) Uani 1 1 d DU A .
H70A H 1.0456 0.4369 0.7811 0.244 Uiso 1 1 calc RD . .
H70B H 1.0807 0.5133 0.7815 0.244 Uiso 1 1 calc R . .
C71 C 0.8150(19) 0.175(2) 0.7080(14) 0.138(13) Uani 1 1 d D . .
H71A H 0.8064 0.1394 0.6778 0.166 Uiso 1 1 calc R . .
H71B H 0.7849 0.1753 0.7163 0.166 Uiso 1 1 calc R . .
C72 C 0.9803(15) 0.501(3) 0.7181(14) 0.173(13) Uani 1 1 d D A .
H72A H 0.9905 0.5372 0.7486 0.208 Uiso 1 1 calc R . .
H72B H 0.9654 0.4503 0.7244 0.208 Uiso 1 1 calc R . .
NE8 N 0.5147(10) 0.1106(16) 0.5302(9) 0.079(6) Uani 1 1 d . . .
CE7 C 0.5239(12) 0.0197(18) 0.5225(11) 0.078(8) Uani 1 1 d . . .
HE7A H 0.5550 0.0151 0.5159 0.094 Uiso 1 1 calc R . .
HE7B H 0.5318 -0.0106 0.5547 0.094 Uiso 1 1 calc R . .
N1E N 0.941(2) 0.164(4) 0.472(2) 0.030(5) Uani 0.20 1 d PDU C 1
N2E N 1.023(2) 0.184(3) 0.583(2) 0.022(5) Uani 0.20 1 d PDU C 1
C1E C 0.994(3) 0.135(6) 0.494(2) 0.046(5) Uani 0.20 1 d PDU C 1
H1EA H 1.0174 0.1773 0.4909 0.055 Uiso 0.20 1 calc PR C 1
H1EB H 0.9961 0.0856 0.4745 0.055 Uiso 0.20 1 calc PR C 1
C2E C 1.012(5) 0.113(5) 0.551(2) 0.082(5) Uani 0.20 1 d PDU C 1
H2EA H 0.9842 0.0801 0.5542 0.098 Uiso 0.20 1 calc PR C 1
H2EB H 1.0444 0.0786 0.5643 0.098 Uiso 0.20 1 calc PR C 1

loop_
_atom_site_aniso_label
_atom_site_aniso_U_11
_atom_site_aniso_U_22
_atom_site_aniso_U_33
_atom_site_aniso_U_23
_atom_site_aniso_U_13
_atom_site_aniso_U_12
Bi1 0.055(2) 0.104(3) 0.082(2) 0.006(2) 0.0018(17) -0.015(2)
Bi2 0.0627(9) 0.0785(11) 0.0851(10) -0.0004(8) 0.0113(8) -0.0017(8)
Bi3 0.0658(10) 0.0795(11) 0.0987(11) -0.0145(9) 0.0172(8) -0.0112(8)
Bi4 0.0537(5) 0.0334(4) 0.0433(4) -0.0166(3) 0.0209(4) -0.0143(4)
Sn4 0.0537(5) 0.0334(4) 0.0433(4) -0.0166(3) 0.0209(4) -0.0143(4)
Bi5 0.0640(8) 0.0426(7) 0.0737(8) -0.0038(6) 0.0319(6) -0.0071(6)
Sn5 0.0640(8) 0.0426(7) 0.0737(8) -0.0038(6) 0.0319(6) -0.0071(6)
Bi6 0.0468(5) 0.0418(5) 0.0848(6) -0.0011(4) 0.0399(5) -0.0115(4)
Sn6 0.0468(5) 0.0418(5) 0.0848(6) -0.0011(4) 0.0399(5) -0.0115(4)
Bi7 0.0619(6) 0.0521(7) 0.0614(6) 0.0033(5) 0.0405(5) -0.0003(5)
Sn7 0.0619(6) 0.0521(7) 0.0614(6) 0.0033(5) 0.0405(5) -0.0003(5)
Bi8 0.0414(4) 0.0409(5) 0.0662(5) 0.0088(4) 0.0298(4) 0.0076(4)
Sn8 0.0414(4) 0.0409(5) 0.0662(5) 0.0088(4) 0.0298(4) 0.0076(4)
Bi9 0.0510(6) 0.0382(6) 0.0576(6) 0.0053(5) 0.0258(5) 0.0009(5)
Sn9 0.0510(6) 0.0382(6) 0.0576(6) 0.0053(5) 0.0258(5) 0.0009(5)
Bi10 0.0459(5) 0.0481(5) 0.0260(4) 0.0055(3) 0.0092(3) -0.0041(4)
Sn10 0.0459(5) 0.0481(5) 0.0260(4) 0.0055(3) 0.0092(3) -0.0041(4)
Bi11 0.0773(7) 0.0516(7) 0.0526(6) -0.0147(5) 0.0423(5) -0.0158(6)
Sn11 0.0773(7) 0.0516(7) 0.0526(6) -0.0147(5) 0.0423(5) -0.0158(6)
Bi12 0.0414(5) 0.0282(5) 0.0540(5) -0.0008(4) 0.0290(4) -0.0006(4)
Sn12 0.0414(5) 0.0282(5) 0.0540(5) -0.0008(4) 0.0290(4) -0.0006(4)
Bi13 0.0371(4) 0.0262(4) 0.0357(4) -0.0007(3) 0.0158(3) -0.0044(3)
Sn13 0.0371(4) 0.0262(4) 0.0357(4) -0.0007(3) 0.0158(3) -0.0044(3)
Bi14 0.0503(6) 0.0298(5) 0.0328(4) -0.0004(4) 0.0189(4) -0.0057(4)
Sn14 0.0503(6) 0.0298(5) 0.0328(4) -0.0004(4) 0.0189(4) -0.0057(4)
Bi15 0.0440(4) 0.0313(4) 0.0521(4) 0.0049(3) 0.0200(4) 0.0008(3)
Sn15 0.0440(4) 0.0313(4) 0.0521(4) 0.0049(3) 0.0200(4) 0.0008(3)
La1 0.0339(5) 0.0310(5) 0.0346(5) -0.0014(4) 0.0138(4) -0.0050(4)
K1 0.041(2) 0.0304(19) 0.0354(17) 0.0003(14) 0.0169(15) -0.0026(15)
K2 0.044(2) 0.0277(18) 0.0385(18) 0.0004(14) 0.0218(16) 0.0004(15)
K3 0.047(2) 0.059(3) 0.053(2) 0.004(2) 0.016(2) 0.005(2)
K4 0.054(3) 0.082(4) 0.055(2) -0.007(2) 0.029(2) 0.006(3)
O1 0.053(7) 0.027(6) 0.058(7) 0.003(5) 0.037(6) -0.007(5)
O2 0.056(8) 0.031(7) 0.050(7) -0.004(5) 0.032(6) 0.001(6)
O3 0.043(7) 0.035(7) 0.047(7) 0.006(5) 0.019(6) -0.010(6)
O4 0.049(7) 0.032(7) 0.047(7) 0.000(5) 0.020(6) 0.006(6)
O5 0.047(7) 0.036(7) 0.047(7) -0.005(5) 0.027(6) -0.005(6)
O6 0.050(8) 0.036(7) 0.053(7) 0.002(6) 0.024(6) 0.002(6)
O7 0.045(7) 0.055(9) 0.048(7) 0.012(6) 0.019(6) 0.000(7)
O8 0.041(7) 0.053(9) 0.045(7) 0.015(6) 0.011(6) 0.001(6)
O9 0.069(10) 0.060(10) 0.063(8) -0.004(7) 0.041(8) -0.009(8)
O10 0.058(9) 0.046(8) 0.064(9) 0.015(7) 0.033(7) 0.001(7)
O11 0.123(19) 0.13(2) 0.095(15) -0.026(14) 0.054(14) -0.028(17)
O12 0.048(8) 0.058(9) 0.041(7) 0.011(6) 0.015(6) 0.016(7)
O13 0.070(11) 0.102(16) 0.056(9) -0.003(9) 0.028(8) -0.005(11)
O14 0.114(13) 0.090(13) 0.069(9) -0.051(9) 0.067(9) -0.054(11)
O15 0.085(14) 0.12(2) 0.086(13) 0.002(13) 0.024(11) 0.050(14)
O16 0.075(14) 0.12(2) 0.147(18) 0.018(16) 0.014(13) 0.023(12)
O17 0.136(16) 0.115(15) 0.119(14) 0.018(12) 0.080(13) 0.049(11)
O18 0.114(15) 0.098(19) 0.20(2) -0.014(18) 0.107(14) -0.001(15)
O19 0.103(16) 0.085(15) 0.076(12) -0.025(10) 0.011(11) 0.039(12)
O20 0.127(15) 0.103(16) 0.19(2) 0.030(14) 0.117(16) 0.015(12)
O21 0.069(12) 0.099(16) 0.23(3) 0.055(17) 0.020(15) -0.022(12)
O22 0.067(9) 0.18(2) 0.19(2) 0.12(2) -0.007(13) -0.038(10)
O23 0.072(12) 0.056(11) 0.23(3) 0.036(14) -0.003(14) -0.009(9)
O24 0.129(19) 0.18(3) 0.128(14) -0.089(16) -0.010(14) 0.067(17)
N1 0.046(9) 0.023(7) 0.052(8) 0.006(6) 0.023(7) 0.000(6)
N2 0.046(9) 0.023(8) 0.053(9) 0.010(6) 0.020(7) 0.003(6)
N3 0.063(11) 0.038(9) 0.059(10) -0.011(8) 0.033(9) -0.011(8)
N4 0.074(13) 0.068(14) 0.055(10) -0.002(9) 0.027(10) -0.010(11)
N5 0.108(16) 0.063(12) 0.073(11) -0.001(9) -0.027(11) 0.002(11)
N6 0.101(13) 0.069(13) 0.155(19) 0.003(13) 0.061(11) -0.010(12)
N7 0.083(18) 0.13(2) 0.070(15) -0.006(16) -0.002(13) 0.020(15)
N8 0.121(16) 0.124(18) 0.099(16) 0.040(11) 0.000(13) 0.013(15)
C1 0.040(11) 0.056(13) 0.060(12) 0.016(10) 0.020(9) 0.002(9)
C2 0.057(12) 0.047(12) 0.056(11) 0.010(9) 0.036(9) 0.014(10)
C3 0.083(15) 0.036(11) 0.038(9) 0.013(8) 0.024(10) 0.011(10)
C4 0.059(12) 0.021(9) 0.053(10) -0.011(8) 0.020(9) 0.004(8)
C5 0.056(12) 0.040(11) 0.053(11) -0.005(9) 0.024(10) -0.010(9)
C6 0.060(12) 0.044(11) 0.062(11) -0.008(9) 0.043(10) 0.001(9)
C7 0.065(13) 0.038(11) 0.058(11) 0.003(9) 0.035(10) -0.005(10)
C8 0.073(13) 0.026(9) 0.037(9) 0.004(7) 0.029(9) 0.017(9)
C9 0.066(13) 0.039(11) 0.062(12) 0.011(9) 0.040(10) 0.003(10)
C10 0.044(10) 0.028(10) 0.070(12) 0.007(8) 0.030(9) 0.011(8)
C11 0.074(13) 0.026(9) 0.056(10) 0.023(8) 0.044(10) 0.010(9)
C12 0.048(11) 0.051(13) 0.067(12) -0.011(10) 0.031(10) -0.009(10)
C13 0.061(11) 0.024(9) 0.033(8) -0.002(7) 0.023(8) -0.014(8)
C14 0.049(11) 0.046(12) 0.046(10) 0.002(9) 0.012(9) -0.002(9)
C15 0.047(11) 0.028(10) 0.052(11) -0.006(8) 0.014(9) 0.004(8)
C16 0.046(11) 0.048(12) 0.046(10) -0.009(9) 0.010(9) -0.006(9)
C17 0.061(13) 0.044(12) 0.036(9) 0.003(8) 0.011(9) -0.019(10)
C18 0.065(13) 0.030(10) 0.042(9) 0.015(8) 0.024(9) 0.001(9)
C19 0.072(15) 0.036(12) 0.094(16) -0.022(11) 0.048(13) -0.018(11)
C20 0.054(12) 0.060(13) 0.038(9) 0.013(9) 0.024(9) 0.003(10)
C21 0.035(10) 0.093(18) 0.041(10) 0.009(11) 0.005(8) -0.036(11)
C22 0.048(12) 0.045(12) 0.057(12) 0.008(10) 0.008(10) -0.008(10)
C23 0.15(2) 0.054(17) 0.072(17) -0.010(13) 0.028(16) -0.024(17)
C24 0.056(12) 0.052(12) 0.049(10) 0.000(9) 0.028(9) -0.021(10)
C25 0.042(10) 0.038(10) 0.044(9) 0.001(8) 0.010(8) -0.027(8)
C26 0.16(3) 0.067(18) 0.084(17) -0.030(14) 0.081(18) -0.053(18)
C27 0.065(15) 0.10(2) 0.110(19) 0.077(17) 0.056(14) 0.033(14)
C28 0.062(13) 0.052(13) 0.101(17) 0.020(12) 0.058(13) 0.003(11)
C29 0.095(19) 0.077(17) 0.100(19) 0.020(13) 0.049(16) 0.056(14)
C30 0.070(17) 0.32(4) 0.081(18) -0.09(3) 0.056(15) -0.09(3)
C31 0.09(2) 0.17(3) 0.056(16) -0.010(18) 0.000(16) 0.04(2)
C32 0.10(2) 0.14(3) 0.060(16) 0.005(17) 0.024(15) -0.04(2)
C33 0.047(12) 0.055(15) 0.16(3) -0.051(16) 0.060(15) -0.025(11)
C34 0.13(2) 0.10(2) 0.079(15) -0.012(15) 0.084(16) -0.035(19)
C35 0.078(17) 0.054(16) 0.11(2) 0.006(15) 0.051(16) -0.006(13)
C36 0.064(16) 0.058(16) 0.16(3) 0.061(18) 0.051(18) 0.012(13)
C37 0.098(19) 0.24(6) 0.052(16) 0.05(2) 0.016(15) 0.05(3)
C38 0.074(19) 0.15(4) 0.042(13) -0.024(17) -0.002(13) -0.01(2)
C39 0.136(16) 0.115(15) 0.119(14) 0.018(12) 0.080(13) 0.049(11)
C40 0.086(17) 0.19(3) 0.083(16) -0.023(17) 0.014(14) -0.041(19)
C41 0.086(17) 0.19(3) 0.083(16) -0.023(17) 0.014(14) -0.041(19)
C42 0.061(14) 0.059(15) 0.049(11) -0.018(10) 0.010(10) -0.018(11)
C43 0.145(18) 0.13(2) 0.100(16) -0.018(14) 0.061(14) 0.014(15)
C44 0.22(3) 0.14(3) 0.20(3) -0.03(2) 0.17(2) -0.02(3)
C45 0.095(19) 0.12(3) 0.068(15) -0.049(16) 0.051(14) -0.051(18)
C46 0.10(2) 0.12(3) 0.15(3) -0.09(2) 0.08(2) -0.04(2)
C47 0.039(11) 0.070(16) 0.060(13) -0.019(12) 0.004(10) 0.006(11)
C48 0.044(11) 0.10(2) 0.37(4) 0.08(2) 0.051(13) 0.014(13)
C49 0.075(14) 0.12(2) 0.147(18) 0.018(16) 0.014(13) 0.023(12)
C50 0.059(13) 0.087(18) 0.054(12) 0.041(12) 0.030(10) 0.025(13)
C51 0.044(11) 0.10(2) 0.37(4) 0.08(2) 0.051(13) 0.014(13)
C52 0.15(3) 0.11(3) 0.12(2) -0.08(2) 0.09(2) -0.07(2)
C53 0.12(3) 0.11(3) 0.075(18) -0.060(18) 0.026(18) 0.01(2)
C54 0.108(16) 0.063(12) 0.073(11) -0.001(9) -0.027(11) 0.002(11)
C55 0.12(3) 0.16(4) 0.24(5) -0.10(4) 0.15(3) -0.06(3)
C56 0.069(12) 0.099(16) 0.23(3) 0.055(17) 0.020(15) -0.022(12)
C57 0.11(3) 0.12(4) 0.13(3) 0.01(3) 0.05(2) -0.04(3)
C58 0.101(13) 0.069(13) 0.155(19) 0.003(13) 0.061(11) -0.010(12)
C59 0.072(12) 0.056(11) 0.23(3) 0.036(14) -0.003(14) -0.009(9)
C60 0.22(3) 0.14(3) 0.20(3) -0.03(2) 0.17(2) -0.02(3)
C61 0.18(8) 0.23(9) 0.18(8) 0.10(7) 0.02(6) -0.06(7)
C611 0.093(5) 0.093(5) 0.093(5) 0.000(2) 0.042(2) -0.0003(19)
C62 0.12(3) 0.12(3) 0.10(3) -0.05(2) 0.01(2) 0.02(3)
C63 0.089(14) 0.12(2) 0.16(2) 0.018(19) 0.059(12) -0.008(16)
C64 0.23(4) 0.060(16) 0.12(2) -0.025(15) 0.07(2) 0.001(19)
C65 0.089(14) 0.12(2) 0.16(2) 0.018(19) 0.059(12) -0.008(16)
C66 0.121(16) 0.124(18) 0.099(16) 0.040(11) 0.000(13) 0.013(15)
C67 0.127(15) 0.103(16) 0.19(2) 0.030(14) 0.117(16) 0.015(12)
C68 0.14(3) 0.17(3) 0.17(2) -0.03(2) -0.036(19) 0.038(19)
C69 0.067(9) 0.18(2) 0.19(2) 0.12(2) -0.007(13) -0.038(10)
C70 0.14(3) 0.17(3) 0.17(2) -0.03(2) -0.036(19) 0.038(19)
C71 0.23(4) 0.060(16) 0.12(2) -0.025(15) 0.07(2) 0.001(19)
C72 0.129(19) 0.18(3) 0.128(14) -0.089(16) -0.010(14) 0.067(17)
NE8 0.087(15) 0.080(17) 0.081(14) 0.005(12) 0.049(12) 0.010(13)
CE7 0.09(2) 0.064(17) 0.079(17) 0.023(13) 0.038(14) 0.022(15)
N1E 0.030(5) 0.030(5) 0.031(5) 0.0000(19) 0.014(3) -0.0002(19)
N2E 0.022(5) 0.022(5) 0.022(5) 0.0002(19) 0.010(3) -0.0002(19)
C1E 0.046(5) 0.046(5) 0.046(5) 0.000(2) 0.021(3) 0.000(2)
C2E 0.082(5) 0.082(5) 0.082(5) 0.000(2) 0.037(3) 0.000(2)

loop_
_atom_type_symbol
_atom_type_description
_atom_type_scat_dispersion_real
_atom_type_scat_dispersion_imag
_atom_type_scat_source
C C 0.0033 0.0016 'International Tables Vol C Tables 4.2.6.8 and 6.1.1.4'
H H 0.0000 0.0000 'International Tables Vol C Tables 4.2.6.8 and 6.1.1.4'
N N 0.0061 0.0033 'International Tables Vol C Tables 4.2.6.8 and 6.1.1.4'
O O 0.0106 0.0060 'International Tables Vol C Tables 4.2.6.8 and 6.1.1.4'
K K 0.2009 0.2494 'International Tables Vol C Tables 4.2.6.8 and 6.1.1.4'
Sn Sn -0.6537 1.4246 'International Tables Vol C Tables 4.2.6.8 and 6.1.1.4'
La La -0.2871 2.4523 'International Tables Vol C Tables 4.2.6.8 and 6.1.1.4'
Bi Bi -4.1077 10.2566 'International Tables Vol C Tables 4.2.6.8 and 6.1.1.4'

loop_
_geom_angle_atom_site_label_1
_geom_angle_atom_site_label_2
_geom_angle_atom_site_label_3
_geom_angle
_geom_angle_site_symmetry_1
Bi2 Bi1 Bi3 164.5(3) .
Bi2 Bi1 La1 97.29(19) .
Bi3 Bi1 La1 96.3(2) .
Bi2 Bi1 Bi10 58.17(17) .
Bi3 Bi1 Bi10 136.0(3) .
La1 Bi1 Bi10 62.42(8) .
Bi2 Bi1 Bi4 137.9(3) .
Bi3 Bi1 Bi4 56.34(19) .
La1 Bi1 Bi4 61.93(9) .
Bi10 Bi1 Bi4 79.82(10) .
Bi2 Bi1 Bi8 52.05(17) .
Bi3 Bi1 Bi8 130.9(2) .
La1 Bi1 Bi8 60.93(8) .
Bi10 Bi1 Bi8 74.52(9) .
Bi4 Bi1 Bi8 122.86(11) .
Bi2 Bi1 Bi6 129.2(3) .
Bi3 Bi1 Bi6 53.32(16) .
La1 Bi1 Bi6 60.82(8) .
Bi10 Bi1 Bi6 123.24(11) .
Bi4 Bi1 Bi6 74.87(10) .
Bi8 Bi1 Bi6 78.21(9) .
Bi1 Bi2 Bi3 7.82(17) .
Bi1 Bi2 Bi8 105.3(2) .
Bi3 Bi2 Bi8 107.45(7) .
Bi1 Bi2 Bi10 97.9(2) .
Bi3 Bi2 Bi10 105.15(7) .
Bi8 Bi2 Bi10 92.61(6) .
Bi1 Bi2 La1 59.26(16) .
Bi3 Bi2 La1 66.18(5) .
Bi8 Bi2 La1 62.41(5) .
Bi10 Bi2 La1 62.30(4) .
Bi1 Bi3 Bi2 7.71(18) .
Bi1 Bi3 Bi6 103.51(19) .
Bi2 Bi3 Bi6 105.41(7) .
Bi1 Bi3 Bi4 99.7(2) .
Bi2 Bi3 Bi4 106.91(8) .
Bi6 Bi3 Bi4 93.50(6) .
Bi1 Bi3 La1 59.74(16) .
Bi2 Bi3 La1 66.56(5) .
Bi6 Bi3 La1 62.26(5) .
Bi4 Bi3 La1 62.48(4) .
Bi11 Bi4 Bi5 111.24(5) .
Bi11 Bi4 Bi3 114.24(6) .
Bi5 Bi4 Bi3 85.37(6) .
Bi11 Bi4 La1 64.04(3) .
Bi5 Bi4 La1 66.71(4) .
Bi3 Bi4 La1 67.05(5) .
Bi11 Bi4 Bi1 90.36(8) .
Bi5 Bi4 Bi1 95.53(8) .
Bi3 Bi4 Bi1 23.92(8) .
La1 Bi4 Bi1 52.77(7) .
Bi15 Bi5 Bi6 103.69(5) .
Bi15 Bi5 Bi4 105.97(5) .
Bi6 Bi5 Bi4 93.35(5) .
Bi15 Bi5 La1 64.07(4) .
Bi6 Bi5 La1 62.41(4) .
Bi4 Bi5 La1 62.75(3) .
Bi3 Bi6 Bi5 85.84(6) .
Bi3 Bi6 Bi7 113.68(6) .
Bi5 Bi6 Bi7 112.15(5) .
Bi3 Bi6 La1 67.52(5) .
Bi5 Bi6 La1 67.01(4) .
Bi7 Bi6 La1 63.97(3) .
Bi3 Bi6 Bi1 23.17(9) .
Bi5 Bi6 Bi1 94.40(9) .
Bi7 Bi6 Bi1 90.52(9) .
La1 Bi6 Bi1 52.39(7) .
Bi14 Bi7 Bi8 105.69(5) .
Bi14 Bi7 Bi6 104.39(5) .
Bi8 Bi7 Bi6 98.93(5) .
Bi14 Bi7 La1 65.70(4) .
Bi8 Bi7 La1 64.34(3) .
Bi6 Bi7 La1 63.93(3) .
Bi2 Bi8 Bi7 113.85(6) .
Bi2 Bi8 Bi9 87.66(6) .
Bi7 Bi8 Bi9 111.17(5) .
Bi2 Bi8 La1 68.03(5) .
Bi7 Bi8 La1 64.29(4) .
Bi9 Bi8 La1 66.70(4) .
Bi2 Bi8 Bi1 22.67(8) .
Bi7 Bi8 Bi1 91.23(8) .
Bi9 Bi8 Bi1 94.67(8) .
La1 Bi8 Bi1 52.42(7) .
Bi13 Bi9 Bi8 105.33(5) .
Bi13 Bi9 Bi10 106.48(5) .
Bi8 Bi9 Bi10 92.22(5) .
Bi13 Bi9 La1 64.45(3) .
Bi8 Bi9 La1 62.68(3) .
Bi10 Bi9 La1 63.02(3) .
Bi9 Bi10 Bi11 109.65(5) .
Bi9 Bi10 Bi2 86.09(5) .
Bi11 Bi10 Bi2 114.22(5) .
Bi9 Bi10 La1 66.26(4) .
Bi11 Bi10 La1 63.65(4) .
Bi2 Bi10 La1 66.99(5) .
Bi9 Bi10 Bi1 96.17(9) .
Bi11 Bi10 Bi1 90.39(9) .
Bi2 Bi10 Bi1 23.91(9) .
La1 Bi10 Bi1 52.99(7) .
Bi12 Bi11 Bi4 104.39(5) .
Bi12 Bi11 Bi10 105.67(4) .
Bi4 Bi11 Bi10 98.21(5) .
Bi12 Bi11 La1 64.50(4) .
Bi4 Bi11 La1 64.57(3) .
Bi10 Bi11 La1 64.38(3) .
Bi11 Bi12 Bi13 109.25(4) .
Bi11 Bi12 Bi15 109.88(4) .
Bi13 Bi12 Bi15 90.04(4) .
Bi11 Bi12 La1 64.38(4) .
Bi13 Bi12 La1 65.62(3) .
Bi15 Bi12 La1 65.15(4) .
Bi9 Bi13 Bi12 108.93(4) .
Bi9 Bi13 Bi14 109.02(4) .
Bi12 Bi13 Bi14 90.07(4) .
Bi9 Bi13 La1 66.13(4) .
Bi12 Bi13 La1 63.39(3) .
Bi14 Bi13 La1 64.12(3) .
Bi7 Bi14 Bi15 108.61(4) .
Bi7 Bi14 Bi13 108.67(4) .
Bi15 Bi14 Bi13 89.66(4) .
Bi7 Bi14 La1 63.88(4) .
Bi15 Bi14 La1 64.61(3) .
Bi13 Bi14 La1 64.75(3) .
Bi5 Bi15 Bi14 110.92(5) .
Bi5 Bi15 Bi12 108.35(5) .
Bi14 Bi15 Bi12 90.17(4) .
Bi5 Bi15 La1 66.82(4) .
Bi14 Bi15 La1 64.51(3) .
Bi12 Bi15 La1 63.47(3) .
Bi1 La1 Bi6 66.79(9) .
Bi1 La1 Bi7 92.29(10) .
Bi6 La1 Bi7 52.10(3) .
Bi1 La1 Bi8 66.65(10) .
Bi6 La1 Bi8 83.09(4) .
Bi7 La1 Bi8 51.38(3) .
Bi1 La1 Bi11 90.47(10) .
Bi6 La1 Bi11 129.89(4) .
Bi7 La1 Bi11 177.16(4) .
Bi8 La1 Bi11 129.51(4) .
Bi1 La1 Bi12 141.59(10) .
Bi6 La1 Bi12 134.37(4) .
Bi7 La1 Bi12 126.12(5) .
Bi8 La1 Bi12 135.21(4) .
Bi11 La1 Bi12 51.13(4) .
Bi1 La1 Bi4 65.30(11) .
Bi6 La1 Bi4 78.53(4) .
Bi7 La1 Bi4 130.63(4) .
Bi8 La1 Bi4 131.96(4) .
Bi11 La1 Bi4 51.39(3) .
Bi12 La1 Bi4 86.09(4) .
Bi1 La1 Bi10 64.59(9) .
Bi6 La1 Bi10 131.38(4) .
Bi7 La1 Bi10 128.95(4) .
Bi8 La1 Bi10 77.58(4) .
Bi11 La1 Bi10 51.98(3) .
Bi12 La1 Bi10 87.55(4) .
Bi4 La1 Bi10 82.18(3) .
Bi1 La1 Bi14 142.72(10) .
Bi6 La1 Bi14 85.85(4) .
Bi7 La1 Bi14 50.43(3) .
Bi8 La1 Bi14 86.06(4) .
Bi11 La1 Bi14 126.81(4) .
Bi12 La1 Bi14 75.69(4) .
Bi4 La1 Bi14 135.49(4) .
Bi10 La1 Bi14 135.72(4) .
Bi1 La1 Bi15 142.34(10) .
Bi6 La1 Bi15 84.61(4) .
Bi7 La1 Bi15 88.43(4) .
Bi8 La1 Bi15 135.92(4) .
Bi11 La1 Bi15 89.78(4) .
Bi12 La1 Bi15 51.38(3) .
Bi4 La1 Bi15 86.04(4) .
Bi10 La1 Bi15 137.98(4) .
Bi14 La1 Bi15 50.88(3) .
Bi1 La1 Bi13 143.03(10) .
Bi6 La1 Bi13 136.20(4) .
Bi7 La1 Bi13 88.60(4) .
Bi8 La1 Bi13 85.75(4) .
Bi11 La1 Bi13 88.80(4) .
Bi12 La1 Bi13 50.98(3) .
Bi4 La1 Bi13 136.04(4) .
Bi10 La1 Bi13 86.48(4) .
Bi14 La1 Bi13 51.13(3) .
Bi15 La1 Bi13 74.63(4) .
Bi1 La1 Bi9 93.62(10) .
Bi6 La1 Bi9 133.57(4) .
Bi7 La1 Bi9 89.59(4) .
Bi8 La1 Bi9 50.62(3) .
Bi11 La1 Bi9 89.59(4) .
Bi12 La1 Bi9 87.44(3) .
Bi4 La1 Bi9 132.68(4) .
Bi10 La1 Bi9 50.72(3) .
Bi14 La1 Bi9 87.30(3) .
Bi15 La1 Bi9 124.04(4) .
Bi13 La1 Bi9 49.42(3) .
Bi1 La1 Bi5 93.23(10) .
Bi6 La1 Bi5 50.58(3) .
Bi7 La1 Bi5 90.80(4) .
Bi8 La1 Bi5 133.58(4) .
Bi11 La1 Bi5 89.69(4) .
Bi12 La1 Bi5 86.78(4) .
Bi4 La1 Bi5 50.54(3) .
Bi10 La1 Bi5 132.64(4) .
Bi14 La1 Bi5 87.66(4) .
Bi15 La1 Bi5 49.11(3) .
Bi13 La1 Bi5 123.72(4) .
Bi9 La1 Bi5 173.12(4) .
Bi1 La1 Bi3 23.92(10) .
Bi6 La1 Bi3 50.22(4) .
Bi7 La1 Bi3 91.31(5) .
Bi8 La1 Bi3 84.00(5) .
Bi11 La1 Bi3 91.48(5) .
Bi12 La1 Bi3 136.39(5) .
Bi4 La1 Bi3 50.46(4) .
Bi10 La1 Bi3 83.42(5) .
Bi14 La1 Bi3 135.77(5) .
Bi15 La1 Bi3 118.43(5) .
Bi13 La1 Bi3 166.93(5) .
Bi9 La1 Bi3 117.52(5) .
Bi5 La1 Bi3 69.34(5) .
Bi1 La1 Bi2 23.45(10) .
Bi6 La1 Bi2 83.05(5) .
Bi7 La1 Bi2 89.90(5) .
Bi8 La1 Bi2 49.56(4) .
Bi11 La1 Bi2 92.38(5) .
Bi12 La1 Bi2 138.03(5) .
Bi4 La1 Bi2 84.17(5) .
Bi10 La1 Bi2 50.71(4) .
Bi14 La1 Bi2 135.16(5) .
Bi15 La1 Bi2 165.56(5) .
Bi13 La1 Bi2 119.68(5) .
Bi9 La1 Bi2 70.27(4) .
Bi5 La1 Bi2 116.59(5) .
Bi3 La1 Bi2 47.26(5) .
O14 K1 O5 109.3(5) .
O14 K1 O10 103.4(6) .
O5 K1 O10 140.7(4) .
O14 K1 O8 94.1(5) .
O5 K1 O8 59.5(4) .
O10 K1 O8 97.5(4) .
O14 K1 O9 60.5(5) .
O5 K1 O9 94.5(4) .
O10 K1 O9 120.8(5) .
O8 K1 O9 137.0(4) .
O14 K1 O12 145.7(6) .
O5 K1 O12 100.2(4) .
O10 K1 O12 59.3(5) .
O8 K1 O12 116.3(4) .
O9 K1 O12 100.8(5) .
O14 K1 N3 120.0(5) .
O5 K1 N3 62.1(5) .
O10 K1 N3 117.9(5) .
O8 K1 N3 119.2(5) .
O9 K1 N3 61.3(5) .
O12 K1 N3 59.9(5) .
O14 K1 N4 60.6(5) .
O5 K1 N4 117.6(5) .
O10 K1 N4 61.9(5) .
O8 K1 N4 60.3(6) .
O9 K1 N4 119.3(5) .
O12 K1 N4 119.8(5) .
N3 K1 N4 179.3(6) .
O2 K2 O6 120.0(4) .
O2 K2 O3 133.8(4) .
O6 K2 O3 100.2(4) .
O2 K2 O4 61.0(4) .
O6 K2 O4 96.9(4) .
O3 K2 O4 94.4(4) .
O2 K2 O1 98.5(4) .
O6 K2 O1 61.1(4) .
O3 K2 O1 121.8(4) .
O4 K2 O1 139.1(4) .
O2 K2 O7 94.9(4) .
O6 K2 O7 140.9(4) .
O3 K2 O7 59.6(4) .
O4 K2 O7 116.4(4) .
O1 K2 O7 99.4(4) .
O2 K2 N2 120.4(4) .
O6 K2 N2 58.9(4) .
O3 K2 N2 60.8(4) .
O4 K2 N2 60.4(4) .
O1 K2 N2 118.9(4) .
O7 K2 N2 119.8(4) .
O2 K2 N1 62.0(4) .
O6 K2 N1 120.5(4) .
O3 K2 N1 117.6(4) .
O4 K2 N1 121.9(4) .
O1 K2 N1 60.1(4) .
O7 K2 N1 59.0(4) .
N2 K2 N1 177.6(4) .
O21 K3 O18 127.0(10) .
O21 K3 O11 99.9(9) .
O18 K3 O11 60.3(8) .
O21 K3 O15 91.1(9) .
O18 K3 O15 137.2(8) .
O11 K3 O15 98.3(8) .
O21 K3 O22 62.6(7) .
O18 K3 O22 104.1(8) .
O11 K3 O22 144.7(10) .
O15 K3 O22 111.6(9) .
O21 K3 O24 136.6(12) .
O18 K3 O24 93.0(9) .
O11 K3 O24 116.2(11) .
O15 K3 O24 61.9(7) .
O22 K3 O24 94.8(11) .
O21 K3 N8 122.9(8) .
O18 K3 N8 61.5(8) .
O11 K3 N8 120.9(8) .
O15 K3 N8 117.4(8) .
O22 K3 N8 61.1(7) .
O24 K3 N8 57.7(8) .
O21 K3 N7 58.7(8) .
O18 K3 N7 119.0(8) .
O11 K3 N7 59.3(7) .
O15 K3 N7 60.6(6) .
O22 K3 N7 120.2(7) .
O24 K3 N7 120.2(8) .
N8 K3 N7 177.8(9) .
O21 K3 C72 114.8(12) .
O18 K3 C72 116.5(10) .
O11 K3 C72 124.4(11) .
O15 K3 C72 42.8(7) .
O22 K3 C72 90.7(12) .
O24 K3 C72 23.6(8) .
N8 K3 C72 74.7(9) .
N7 K3 C72 103.4(8) .
O16 K4 O19 127.3(9) .
O16 K4 O23 60.7(7) .
O19 K4 O23 97.1(9) .
O16 K4 O13 97.4(8) .
O19 K4 O13 64.1(6) .
O23 K4 O13 135.3(9) .
O16 K4 O20 122.9(10) .
O19 K4 O20 101.0(8) .
O23 K4 O20 87.8(9) .
O13 K4 O20 133.8(8) .
O16 K4 O17 110.3(9) .
O19 K4 O17 118.3(8) .
O23 K4 O17 132.4(10) .
O13 K4 O17 90.6(6) .
O20 K4 O17 56.6(7) .
O16 K4 N5 64.3(7) .
O19 K4 N5 123.2(6) .
O23 K4 N5 124.4(7) .
O13 K4 N5 59.2(6) .
O20 K4 N5 115.9(7) .
O17 K4 N5 62.0(7) .
O16 K4 N6 119.9(7) .
O19 K4 N6 58.1(7) .
O23 K4 N6 59.3(7) .
O13 K4 N6 122.0(7) .
O20 K4 N6 58.9(7) .
O17 K4 N6 112.4(7) .
N5 K4 N6 174.4(7) .
O16 K4 C49 21.2(7) .
O19 K4 C49 141.5(10) .
O23 K4 C49 78.6(7) .
O13 K4 C49 92.0(8) .
O20 K4 C49 116.9(10) .
O17 K4 C49 89.9(9) .
N5 K4 C49 45.8(6) .
N6 K4 C49 137.4(7) .
O16 K4 C38 101.9(9) .
O19 K4 C38 43.7(7) .
O23 K4 C38 117.9(10) .
O13 K4 C38 23.2(6) .
O20 K4 C38 135.3(9) .
O17 K4 C38 109.8(7) .
N5 K4 C38 80.8(7) .
N6 K4 C38 101.3(8) .
C49 K4 C38 104.4(10) .
O16 K4 C44 102.6(11) .
O19 K4 C44 130.0(10) .
O23 K4 C44 111.6(11) .
O13 K4 C44 111.1(8) .
O20 K4 C44 43.7(8) .
O17 K4 C44 20.8(7) .
N5 K4 C44 72.3(9) .
N6 K4 C44 102.6(9) .
C49 K4 C44 85.6(11) .
C38 K4 C44 130.5(9) .
O16 K4 C71 142.4(10) .
O19 K4 C71 21.5(8) .
O23 K4 C71 94.2(9) .
O13 K4 C71 81.0(7) .
O20 K4 C71 79.6(9) .
O17 K4 C71 107.3(10) .
N5 K4 C71 137.3(7) .
N6 K4 C71 42.0(7) .
C49 K4 C71 161.4(12) .
C38 K4 C71 63.6(8) .
C44 K4 C71 113.1(12) .
C11 O1 C9 113.9(13) .
C11 O1 K2 109.4(11) .
C9 O1 K2 116.5(11) .
C6 O2 C13 111.5(14) .
C6 O2 K2 114.9(11) .
C13 O2 K2 116.7(10) .
C20 O3 C5 112.3(15) .
C20 O3 K2 115.8(11) .
C5 O3 K2 121.1(11) .
C15 O4 C10 111.2(14) .
C15 O4 K2 119.7(10) .
C10 O4 K2 113.2(10) .
C2 O5 C4 109.7(15) .
C2 O5 K1 118.7(11) .
C4 O5 K1 116.0(10) .
C8 O6 C3 111.0(15) .
C8 O6 K2 116.1(11) .
C3 O6 K2 121.9(11) .
C18 O7 C14 110.5(15) .
C18 O7 K2 116.4(11) .
C14 O7 K2 116.9(11) .
C1 O8 C21 107.5(16) .
C1 O8 K1 114.5(12) .
C21 O8 K1 119.4(14) .
C28 O9 C34 110.1(19) .
C28 O9 K1 119.1(13) .
C34 O9 K1 109.3(14) .
C36 O10 C27 111(2) .
C36 O10 K1 119.4(14) .
C27 O10 K1 116.5(14) .
C46 O11 C43 105(2) .
C46 O11 K3 119(2) .
C43 O11 K3 122.6(19) .
C50 O12 C47 111.5(18) .
C50 O12 K1 115.8(14) .
C47 O12 K1 119.9(13) .
C38 O13 C32 113(2) .
C38 O13 K4 106.2(15) .
C32 O13 K4 115.3(15) .
C26 O14 C52 115(2) .
C26 O14 K1 117.5(14) .
C52 O14 K1 116.8(15) .
C29 O15 C62 114(2) .
C29 O15 K3 116.2(15) .
C62 O15 K3 117.0(18) .
C49 O16 C57 108(3) .
C49 O16 K4 113(2) .
C57 O16 K4 117(2) .
C44 O17 C39 113(3) .
C44 O17 K4 106(2) .
C39 O17 K4 116(2) .
C48 O18 C55 112(3) .
C48 O18 K3 120(2) .
C55 O18 K3 115.9(19) .
C71 O19 C53 110(2) .
C71 O19 K4 114(2) .
C53 O19 K4 112.9(15) .
C60 O20 C67 118(3) .
C60 O20 K4 115(2) .
C67 O20 K4 119.5(19) .
C56 O21 C41 107(2) .
C56 O21 K3 117(2) .
C41 O21 K3 130(2) .
C69 O22 C61 139(3) .
C69 O22 C611 109(3) .
C61 O22 C611 65(3) .
C69 O22 K3 107.4(19) .
C61 O22 K3 112(3) .
C611 O22 K3 111(3) .
C63 O23 C59 109(3) .
C63 O23 K4 119(2) .
C59 O23 K4 109.6(19) .
C70 O24 C72 103(3) .
C70 O24 K3 121(2) .
C72 O24 K3 104(2) .
C12 N1 C16 108.2(16) .
C12 N1 C7 110.9(16) .
C16 N1 C7 109.7(15) .
C12 N1 K2 109.4(12) .
C16 N1 K2 111.9(11) .
C7 N1 K2 106.8(12) .
C17 N2 C25 111.7(16) .
C17 N2 C22 108.9(16) .
C25 N2 C22 110.5(16) .
C17 N2 K2 111.1(12) .
C25 N2 K2 107.3(11) .
C22 N2 K2 107.4(11) .
C33 N3 C42 108(2) .
C33 N3 C19 107.9(19) .
C42 N3 C19 109.4(18) .
C33 N3 K1 109.4(12) .
C42 N3 K1 112.1(13) .
C19 N3 K1 109.5(12) .
C35 N4 C45 109(3) .
C35 N4 C24 112(2) .
C45 N4 C24 111(2) .
C35 N4 K1 106.9(16) .
C45 N4 K1 110.1(16) .
C24 N4 K1 108.2(14) .
C23 N5 C54 109(2) .
C23 N5 C30 108(2) .
C54 N5 C30 113(3) .
C23 N5 K4 112.9(17) .
C54 N5 K4 106.3(16) .
C30 N5 K4 109(2) .
C58 N6 C64 109(3) .
C58 N6 C65 107(3) .
C64 N6 C65 115(3) .
C58 N6 K4 108(2) .
C64 N6 K4 108(2) .
C65 N6 K4 110(2) .
C31 N7 C37 111(3) .
C31 N7 C40 110(3) .
C37 N7 C40 115(3) .
C31 N7 K3 104.9(16) .
C37 N7 K3 109.9(17) .
C40 N7 K3 105.9(18) .
C68 N8 C51 112(3) .
C68 N8 C66 107(3) .
C51 N8 C66 109(3) .
C68 N8 K3 115(2) .
C51 N8 K3 107(2) .
C66 N8 K3 107(2) .
O8 C1 C2 109.4(17) .
O8 C1 H1A 109.8 .
C2 C1 H1A 109.8 .
O8 C1 H1B 109.8 .
C2 C1 H1B 109.8 .
H1A C1 H1B 108.2 .
O5 C2 C1 109.1(16) .
O5 C2 H2A 109.9 .
C1 C2 H2A 109.9 .
O5 C2 H2B 109.9 .
C1 C2 H2B 109.9 .
H2A C2 H2B 108.3 .
O6 C3 C17 107.8(17) .
O6 C3 H3A 110.1 .
C17 C3 H3A 110.1 .
O6 C3 H3B 110.1 .
C17 C3 H3B 110.1 .
H3A C3 H3B 108.5 .
C19 C4 O5 109.1(16) .
C19 C4 H4A 109.9 .
O5 C4 H4A 109.9 .
C19 C4 H4B 109.9 .
O5 C4 H4B 109.9 .
H4A C4 H4B 108.3 .
O3 C5 C25 109.7(16) .
O3 C5 H5A 109.7 .
C25 C5 H5A 109.7 .
O3 C5 H5B 109.7 .
C25 C5 H5B 109.7 .
H5A C5 H5B 108.2 .
O2 C6 C10 109.8(15) .
O2 C6 H6A 109.7 .
C10 C6 H6A 109.7 .
O2 C6 H6B 109.7 .
C10 C6 H6B 109.7 .
H6A C6 H6B 108.2 .
N1 C7 C13 113.4(16) .
N1 C7 H7A 108.9 .
C13 C7 H7A 108.9 .
N1 C7 H7B 108.9 .
C13 C7 H7B 108.9 .
H7A C7 H7B 107.7 .
O6 C8 C11 109.4(15) .
O6 C8 H8A 109.8 .
C11 C8 H8A 109.8 .
O6 C8 H8B 109.8 .
C11 C8 H8B 109.8 .
H8A C8 H8B 108.2 .
O1 C9 C12 111.9(16) .
O1 C9 H9A 109.2 .
C12 C9 H9A 109.2 .
O1 C9 H9B 109.2 .
C12 C9 H9B 109.2 .
H9A C9 H9B 107.9 .
O4 C10 C6 108.3(16) .
O4 C10 H10A 110.0 .
C6 C10 H10A 110.0 .
O4 C10 H10B 110.0 .
C6 C10 H10B 110.0 .
H10A C10 H10B 108.4 .
O1 C11 C8 111.3(14) .
O1 C11 H11A 109.4 .
C8 C11 H11A 109.4 .
O1 C11 H11B 109.4 .
C8 C11 H11B 109.4 .
H11A C11 H11B 108.0 .
N1 C12 C9 114.0(19) .
N1 C12 H12A 108.7 .
C9 C12 H12A 108.7 .
N1 C12 H12B 108.7 .
C9 C12 H12B 108.7 .
H12A C12 H12B 107.6 .
O2 C13 C7 110.7(15) .
O2 C13 H13A 109.5 .
C7 C13 H13A 109.5 .
O2 C13 H13B 109.5 .
C7 C13 H13B 109.5 .
H13A C13 H13B 108.1 .
C16 C14 O7 108.2(17) .
C16 C14 H14A 110.1 .
O7 C14 H14A 110.1 .
C16 C14 H14B 110.1 .
O7 C14 H14B 110.1 .
H14A C14 H14B 108.4 .
O4 C15 C22 107.3(16) .
O4 C15 H15A 110.2 .
C22 C15 H15A 110.2 .
O4 C15 H15B 110.2 .
C22 C15 H15B 110.2 .
H15A C15 H15B 108.5 .
C14 C16 N1 113.4(16) .
C14 C16 H16A 108.9 .
N1 C16 H16A 108.9 .
C14 C16 H16B 108.9 .
N1 C16 H16B 108.9 .
H16A C16 H16B 107.7 .
N2 C17 C3 111.4(17) .
N2 C17 H17A 109.4 .
C3 C17 H17A 109.4 .
N2 C17 H17B 109.4 .
C3 C17 H17B 109.4 .
H17A C17 H17B 108.0 .
O7 C18 C20 110.6(16) .
O7 C18 H18A 109.5 .
C20 C18 H18A 109.5 .
O7 C18 H18B 109.5 .
C20 C18 H18B 109.5 .
H18A C18 H18B 108.1 .
C4 C19 N3 111.3(18) .
C4 C19 H19A 109.4 .
N3 C19 H19A 109.4 .
C4 C19 H19B 109.4 .
N3 C19 H19B 109.4 .
H19A C19 H19B 108.0 .
O3 C20 C18 111.7(16) .
O3 C20 H20A 109.3 .
C18 C20 H20A 109.3 .
O3 C20 H20B 109.3 .
C18 C20 H20B 109.3 .
H20A C20 H20B 107.9 .
O8 C21 C24 108.9(16) .
O8 C21 H21A 109.9 .
C24 C21 H21A 109.9 .
O8 C21 H21B 109.9 .
C24 C21 H21B 109.9 .
H21A C21 H21B 108.3 .
N2 C22 C15 114.6(19) .
N2 C22 H22A 108.6 .
C15 C22 H22A 108.6 .
N2 C22 H22B 108.6 .
C15 C22 H22B 108.6 .
H22A C22 H22B 107.6 .
N5 C23 C32 110(3) .
N5 C23 H23A 109.7 .
C32 C23 H23A 109.7 .
N5 C23 H23B 109.7 .
C32 C23 H23B 109.7 .
H23A C23 H23B 108.2 .
C21 C24 N4 113.2(17) .
C21 C24 H24A 108.9 .
N4 C24 H24A 108.9 .
C21 C24 H24B 108.9 .
N4 C24 H24B 108.9 .
H24A C24 H24B 107.8 .
N2 C25 C5 115.1(16) .
N2 C25 H25A 108.5 .
C5 C25 H25A 108.5 .
N2 C25 H25B 108.5 .
C5 C25 H25B 108.5 .
H25A C25 H25B 107.5 .
O14 C26 C34 111(2) .
O14 C26 H26A 109.4 .
C34 C26 H26A 109.4 .
O14 C26 H26B 109.4 .
C34 C26 H26B 109.4 .
H26A C26 H26B 108.0 .
O10 C27 C50 108.9(18) .
O10 C27 H27A 109.9 .
C50 C27 H27A 109.9 .
O10 C27 H27B 109.9 .
C50 C27 H27B 109.9 .
H27A C27 H27B 108.3 .
O9 C28 C33 108.8(18) .
O9 C28 H28A 109.9 .
C33 C28 H28A 109.9 .
O9 C28 H28B 109.9 .
C33 C28 H28B 109.9 .
H28A C28 H28B 108.3 .
O15 C29 C31 109(2) .
O15 C29 H29A 109.8 .
C31 C29 H29A 109.8 .
O15 C29 H29B 109.8 .
C31 C29 H29B 109.8 .
H29A C29 H29B 108.3 .
C39 C30 N5 116(3) .
C39 C30 H30A 108.3 .
N5 C30 H30A 108.3 .
C39 C30 H30B 108.3 .
N5 C30 H30B 108.3 .
H30A C30 H30B 107.4 .
N7 C31 C29 117(3) .
N7 C31 H31A 108.0 .
C29 C31 H31A 108.0 .
N7 C31 H31B 108.0 .
C29 C31 H31B 108.0 .
H31A C31 H31B 107.2 .
O13 C32 C23 108(2) .
O13 C32 H32A 110.2 .
C23 C32 H32A 110.2 .
O13 C32 H32B 110.2 .
C23 C32 H32B 110.2 .
H32A C32 H32B 108.5 .
N3 C33 C28 114(2) .
N3 C33 H33A 108.6 .
C28 C33 H33A 108.6 .
N3 C33 H33B 108.6 .
C28 C33 H33B 108.6 .
H33A C33 H33B 107.6 .
C26 C34 O9 109(2) .
C26 C34 H34A 109.9 .
O9 C34 H34A 109.9 .
C26 C34 H34B 109.9 .
O9 C34 H34B 109.9 .
H34A C34 H34B 108.3 .
N4 C35 C36 113(2) .
N4 C35 H35A 109.0 .
C36 C35 H35A 109.0 .
N4 C35 H35B 109.0 .
C36 C35 H35B 109.0 .
H35A C35 H35B 107.8 .
O10 C36 C35 108(2) .
O10 C36 H36A 110.1 .
C35 C36 H36A 110.1 .
O10 C36 H36B 110.1 .
C35 C36 H36B 110.1 .
H36A C36 H36B 108.4 .
N7 C37 C43 114(3) .
N7 C37 H37A 108.7 .
C43 C37 H37A 108.7 .
N7 C37 H37B 108.7 .
C43 C37 H37B 108.7 .
H37A C37 H37B 107.6 .
O13 C38 C53 108(2) .
O13 C38 K4 50.6(11) .
C53 C38 K4 79.6(14) .
O13 C38 H38A 110.1 .
C53 C38 H38A 110.1 .
K4 C38 H38A 82.3 .
O13 C38 H38B 110.1 .
C53 C38 H38B 110.1 .
K4 C38 H38B 160.7 .
H38A C38 H38B 108.4 .
O17 C39 C30 119(3) .
O17 C39 H39A 107.7 .
C30 C39 H39A 107.7 .
O17 C39 H39B 107.7 .
C30 C39 H39B 107.7 .
H39A C39 H39B 107.1 .
C41 C40 N7 122(3) .
C41 C40 H40A 106.7 .
N7 C40 H40A 106.7 .
C41 C40 H40B 106.7 .
N7 C40 H40B 106.7 .
H40A C40 H40B 106.6 .
O21 C41 C40 107(3) .
O21 C41 H41A 110.3 .
C40 C41 H41A 110.3 .
O21 C41 H41B 110.3 .
C40 C41 H41B 110.3 .
H41A C41 H41B 108.6 .
N3 C42 C47 114.2(19) .
N3 C42 H42A 108.7 .
C47 C42 H42A 108.7 .
N3 C42 H42B 108.7 .
C47 C42 H42B 108.7 .
H42A C42 H42B 107.6 .
O11 C43 C37 109(3) .
O11 C43 H43A 110.0 .
C37 C43 H43A 110.0 .
O11 C43 H43B 110.0 .
C37 C43 H43B 110.0 .
H43A C43 H43B 108.3 .
O17 C44 C60 115(3) .
O17 C44 K4 53.7(19) .
C60 C44 K4 82(2) .
O17 C44 H44A 108.6 .
C60 C44 H44A 108.6 .
K4 C44 H44A 162.2 .
O17 C44 H44B 108.6 .
C60 C44 H44B 108.6 .
K4 C44 H44B 81.0 .
H44A C44 H44B 107.5 .
C52 C45 N4 113(3) .
C52 C45 H45A 109.0 .
N4 C45 H45A 109.0 .
C52 C45 H45B 109.0 .
N4 C45 H45B 109.0 .
H45A C45 H45B 107.8 .
O11 C46 C55 105(2) .
O11 C46 H46A 110.7 .
C55 C46 H46A 110.7 .
O11 C46 H46B 110.7 .
C55 C46 H46B 110.7 .
H46A C46 H46B 108.8 .
O12 C47 C42 109.8(18) .
O12 C47 H47A 109.7 .
C42 C47 H47A 109.7 .
O12 C47 H47B 109.7 .
C42 C47 H47B 109.7 .
H47A C47 H47B 108.2 .
O18 C48 C51 113(3) .
O18 C48 H48A 108.9 .
C51 C48 H48A 108.9 .
O18 C48 H48B 108.9 .
C51 C48 H48B 108.9 .
H48A C48 H48B 107.7 .
O16 C49 C54 118(3) .
O16 C49 K4 45.7(19) .
C54 C49 K4 88(2) .
O16 C49 H49A 107.8 .
C54 C49 H49A 107.8 .
K4 C49 H49A 153.5 .
O16 C49 H49B 107.8 .
C54 C49 H49B 107.8 .
K4 C49 H49B 87.1 .
H49A C49 H49B 107.2 .
O12 C50 C27 112.2(19) .
O12 C50 H50A 109.2 .
C27 C50 H50A 109.2 .
O12 C50 H50B 109.2 .
C27 C50 H50B 109.2 .
H50A C50 H50B 107.9 .
N8 C51 C48 115(3) .
N8 C51 H51A 108.4 .
C48 C51 H51A 108.4 .
N8 C51 H51B 108.4 .
C48 C51 H51B 108.4 .
H51A C51 H51B 107.5 .
C45 C52 O14 114(3) .
C45 C52 H52A 108.8 .
O14 C52 H52A 108.8 .
C45 C52 H52B 108.8 .
O14 C52 H52B 108.8 .
H52A C52 H52B 107.7 .
O19 C53 C38 107(2) .
O19 C53 H53A 110.3 .
C38 C53 H53A 110.3 .
O19 C53 H53B 110.3 .
C38 C53 H53B 110.3 .
H53A C53 H53B 108.6 .
N5 C54 C49 114(3) .
N5 C54 H54A 108.7 .
C49 C54 H54A 108.7 .
N5 C54 H54B 108.7 .
C49 C54 H54B 108.7 .
H54A C54 H54B 107.6 .
O18 C55 C46 109(3) .
O18 C55 H55A 109.8 .
C46 C55 H55A 109.8 .
O18 C55 H55B 109.8 .
C46 C55 H55B 109.8 .
H55A C55 H55B 108.2 .
O21 C56 C69 108(3) .
O21 C56 H56A 110.1 .
C69 C56 H56A 110.1 .
O21 C56 H56B 110.1 .
C69 C56 H56B 110.1 .
H56A C56 H56B 108.4 .
O16 C57 C59 99(3) .
O16 C57 H57A 112.0 .
C59 C57 H57A 112.0 .
O16 C57 H57B 112.0 .
C59 C57 H57B 112.0 .
H57A C57 H57B 109.7 .
N6 C58 C67 109(3) .
N6 C58 H58A 109.9 .
C67 C58 H58A 109.9 .
N6 C58 H58B 109.9 .
C67 C58 H58B 109.9 .
H58A C58 H58B 108.3 .
O23 C59 C57 101(3) .
O23 C59 H59A 111.6 .
C57 C59 H59A 111.6 .
O23 C59 H59B 111.6 .
C57 C59 H59B 111.6 .
H59A C59 H59B 109.4 .
O20 C60 C44 116(3) .
O20 C60 H60A 108.2 .
C44 C60 H60A 108.2 .
O20 C60 H60B 108.2 .
C44 C60 H60B 108.2 .
H60A C60 H60B 107.3 .
O22 C61 C66 104(3) .
O22 C61 H61A 110.9 .
C66 C61 H61A 110.9 .
O22 C61 H61B 110.9 .
C66 C61 H61B 110.9 .
H61A C61 H61B 108.9 .
O22 C611 C66 104(3) .
O22 C611 H61C 110.9 .
C66 C611 H61C 110.9 .
O22 C611 H61D 110.9 .
C66 C611 H61D 110.9 .
H61C C611 H61D 108.9 .
O15 C62 C72 106(3) .
O15 C62 H62A 110.5 .
C72 C62 H62A 110.5 .
O15 C62 H62B 110.5 .
C72 C62 H62B 110.5 .
H62A C62 H62B 108.7 .
O23 C63 C65 114(3) .
O23 C63 H63A 108.8 .
C65 C63 H63A 108.8 .
O23 C63 H63B 108.8 .
C65 C63 H63B 108.8 .
H63A C63 H63B 107.7 .
N6 C64 C71 107(3) .
N6 C64 H64A 110.3 .
C71 C64 H64A 110.3 .
N6 C64 H64B 110.3 .
C71 C64 H64B 110.3 .
H64A C64 H64B 108.5 .
N6 C65 C63 111(3) .
N6 C65 H65A 109.5 .
C63 C65 H65A 109.5 .
N6 C65 H65B 109.5 .
C63 C65 H65B 109.5 .
H65A C65 H65B 108.0 .
N8 C66 C611 114(4) .
N8 C66 C61 119(3) .
C611 C66 C61 60(4) .
N8 C66 H66A 107.5 .
C611 C66 H66A 137.6 .
C61 C66 H66A 107.5 .
N8 C66 H66B 107.5 .
C611 C66 H66B 51.1 .
C61 C66 H66B 107.5 .
H66A C66 H66B 107.0 .
O20 C67 C58 110(3) .
O20 C67 H67A 109.7 .
C58 C67 H67A 109.7 .
O20 C67 H67B 109.7 .
C58 C67 H67B 109.7 .
H67A C67 H67B 108.2 .
C70 C68 N8 116(4) .
C70 C68 H68A 108.2 .
N8 C68 H68A 108.2 .
C70 C68 H68B 108.2 .
N8 C68 H68B 108.2 .
H68A C68 H68B 107.3 .
O22 C69 C56 117(4) .
O22 C69 H69A 108.1 .
C56 C69 H69A 108.1 .
O22 C69 H69B 108.1 .
C56 C69 H69B 108.1 .
H69A C69 H69B 107.3 .
O24 C70 C68 116(4) .
O24 C70 H70A 108.3 .
C68 C70 H70A 108.3 .
O24 C70 H70B 108.3 .
C68 C70 H70B 108.3 .
H70A C70 H70B 107.4 .
O19 C71 C64 104(3) .
C64 C71 K4 89.3(18) .
O19 C71 H71A 110.9 .
C64 C71 H71A 110.9 .
K4 C71 H71A 153.3 .
O19 C71 H71B 110.9 .
C64 C71 H71B 110.9 .
K4 C71 H71B 77.7 .
H71A C71 H71B 109.0 .
O24 C72 C62 112(4) .
O24 C72 K3 52.9(17) .
C62 C72 K3 86.0(19) .
O24 C72 H72A 109.2 .
C62 C72 H72A 109.2 .
K3 C72 H72A 160.9 .
O24 C72 H72B 109.2 .
C62 C72 H72B 109.2 .
K3 C72 H72B 76.3 .
H72A C72 H72B 107.9 .
CE7 CE7 NE8 113(3) 3_656
CE7 CE7 HE7A 109.1 3_656
NE8 CE7 HE7A 109.1 .
CE7 CE7 HE7B 109.1 3_656
NE8 CE7 HE7B 109.1 .
HE7A CE7 HE7B 107.8 .
N1E C1E C2E 108(6) .
N1E C1E H1EA 110.1 .
C2E C1E H1EA 110.1 .
N1E C1E H1EB 110.1 .
C2E C1E H1EB 110.1 .
H1EA C1E H1EB 108.4 .
N2E C2E C1E 112(6) .
N2E C2E H2EA 109.2 .
C1E C2E H2EA 109.2 .
N2E C2E H2EB 109.2 .
C1E C2E H2EB 109.2 .
H2EA C2E H2EB 107.9 .

loop_
_geom_bond_atom_site_label_1
_geom_bond_atom_site_label_2
_geom_bond_distance
_geom_bond_site_symmetry_2
Bi1 Bi2 1.438(5) .
Bi1 Bi3 1.458(5) .
Bi1 La1 3.106(4) .
Bi1 Bi10 3.514(5) .
Bi1 Bi4 3.545(5) .
Bi1 Bi8 3.599(5) .
Bi1 Bi6 3.604(5) .
Bi2 Bi3 2.870(3) .
Bi2 Bi8 2.942(2) .
Bi2 Bi10 3.014(2) .
Bi2 La1 3.585(2) .
Bi3 Bi6 2.973(2) .
Bi3 Bi4 2.994(2) .
Bi3 La1 3.574(2) .
Bi4 Bi11 2.9785(15) .
Bi4 Bi5 2.9895(18) .
Bi4 La1 3.4424(14) .
Bi5 Bi15 2.9246(19) .
Bi5 Bi6 2.9842(18) .
Bi5 La1 3.5564(18) .
Bi6 Bi7 3.0077(17) .
Bi6 La1 3.4238(14) .
Bi7 Bi14 2.9402(18) .
Bi7 Bi8 2.9698(16) .
Bi7 La1 3.4248(16) .
Bi8 Bi9 2.9809(16) .
Bi8 La1 3.4262(14) .
Bi9 Bi13 2.9417(17) .
Bi9 Bi10 2.9953(16) .
Bi9 La1 3.5420(17) .
Bi10 Bi11 3.0127(17) .
Bi10 La1 3.4483(14) .
Bi11 Bi12 2.959(2) .
Bi11 La1 3.4269(16) .
Bi12 Bi13 2.9809(13) .
Bi12 Bi15 2.9958(14) .
Bi12 La1 3.4304(16) .
Bi13 Bi14 3.0082(13) .
Bi13 La1 3.4947(16) .
Bi14 Bi15 2.9881(14) .
Bi14 La1 3.4765(18) .
Bi15 La1 3.4792(17) .
K1 O14 2.759(14) .
K1 O5 2.808(14) .
K1 O10 2.816(14) .
K1 O8 2.844(15) .
K1 O9 2.848(15) .
K1 O12 2.860(14) .
K1 N3 2.928(18) .
K1 N4 2.96(2) .
K2 O2 2.778(13) .
K2 O6 2.803(14) .
K2 O3 2.821(13) .
K2 O4 2.834(14) .
K2 O1 2.862(13) .
K2 O7 2.867(14) .
K2 N2 3.032(17) .
K2 N1 3.062(16) .
K3 O21 2.74(3) .
K3 O18 2.80(2) .
K3 O11 2.79(2) .
K3 O15 2.84(2) .
K3 O22 2.84(2) .
K3 O24 2.88(3) .
K3 N8 3.08(3) .
K3 N7 3.11(2) .
K3 C72 3.51(4) .
K4 O16 2.67(3) .
K4 O19 2.721(19) .
K4 O23 2.78(2) .
K4 O13 2.796(18) .
K4 O20 2.80(2) .
K4 O17 2.92(3) .
K4 N5 3.01(3) .
K4 N6 3.13(3) .
K4 C49 3.43(4) .
K4 C38 3.47(3) .
K4 C44 3.49(4) .
K4 C71 3.53(3) .
O1 C11 1.43(2) .
O1 C9 1.46(3) .
O2 C6 1.44(2) .
O2 C13 1.47(2) .
O3 C20 1.43(2) .
O3 C5 1.44(2) .
O4 C15 1.44(2) .
O4 C10 1.45(2) .
O5 C2 1.44(2) .
O5 C4 1.48(2) .
O6 C8 1.43(2) .
O6 C3 1.44(3) .
O7 C18 1.44(2) .
O7 C14 1.51(3) .
O8 C1 1.41(3) .
O8 C21 1.43(3) .
O9 C28 1.39(3) .
O9 C34 1.46(3) .
O10 C36 1.40(3) .
O10 C27 1.44(3) .
O11 C46 1.42(3) .
O11 C43 1.46(3) .
O12 C50 1.39(3) .
O12 C47 1.40(3) .
O13 C38 1.42(3) .
O13 C32 1.43(3) .
O14 C26 1.40(3) .
O14 C52 1.45(3) .
O15 C29 1.41(3) .
O15 C62 1.46(3) .
O16 C49 1.35(4) .
O16 C57 1.50(3) .
O17 C44 1.29(3) .
O17 C39 1.38(3) .
O18 C48 1.43(3) .
O18 C55 1.42(4) .
O19 C71 1.41(4) .
O19 C53 1.44(3) .
O20 C60 1.37(3) .
O20 C67 1.38(3) .
O21 C56 1.44(4) .
O21 C41 1.44(3) .
O22 C69 1.44(4) .
O22 C61 1.46(4) .
O22 C611 1.47(4) .
O23 C63 1.37(4) .
O23 C59 1.49(3) .
O24 C70 1.41(4) .
O24 C72 1.44(4) .
N1 C12 1.47(3) .
N1 C16 1.48(3) .
N1 C7 1.48(3) .
N2 C17 1.45(2) .
N2 C25 1.47(2) .
N2 C22 1.50(3) .
N3 C33 1.44(3) .
N3 C42 1.49(3) .
N3 C19 1.56(3) .
N4 C35 1.43(4) .
N4 C45 1.46(3) .
N4 C24 1.49(3) .
N5 C23 1.48(3) .
N5 C54 1.48(3) .
N5 C30 1.54(3) .
N6 C58 1.45(3) .
N6 C64 1.45(3) .
N6 C65 1.49(3) .
N7 C31 1.45(3) .
N7 C37 1.45(3) .
N7 C40 1.48(3) .
N8 C68 1.44(4) .
N8 C51 1.49(4) .
N8 C66 1.48(3) .
C1 C2 1.52(3) .
C1 H1A 0.9900 .
C1 H1B 0.9900 .
C2 H2A 0.9900 .
C2 H2B 0.9900 .
C3 C17 1.55(3) .
C3 H3A 0.9900 .
C3 H3B 0.9900 .
C4 C19 1.47(3) .
C4 H4A 0.9900 .
C4 H4B 0.9900 .
C5 C25 1.53(3) .
C5 H5A 0.9900 .
C5 H5B 0.9900 .
C6 C10 1.49(3) .
C6 H6A 0.9900 .
C6 H6B 0.9900 .
C7 C13 1.52(3) .
C7 H7A 0.9900 .
C7 H7B 0.9900 .
C8 C11 1.49(3) .
C8 H8A 0.9900 .
C8 H8B 0.9900 .
C9 C12 1.47(3) .
C9 H9A 0.9900 .
C9 H9B 0.9900 .
C10 H10A 0.9900 .
C10 H10B 0.9900 .
C11 H11A 0.9900 .
C11 H11B 0.9900 .
C12 H12A 0.9900 .
C12 H12B 0.9900 .
C13 H13A 0.9900 .
C13 H13B 0.9900 .
C14 C16 1.48(3) .
C14 H14A 0.9900 .
C14 H14B 0.9900 .
C15 C22 1.51(3) .
C15 H15A 0.9900 .
C15 H15B 0.9900 .
C16 H16A 0.9900 .
C16 H16B 0.9900 .
C17 H17A 0.9900 .
C17 H17B 0.9900 .
C18 C20 1.47(3) .
C18 H18A 0.9900 .
C18 H18B 0.9900 .
C19 H19A 0.9900 .
C19 H19B 0.9900 .
C20 H20A 0.9900 .
C20 H20B 0.9900 .
C21 C24 1.48(4) .
C21 H21A 0.9900 .
C21 H21B 0.9900 .
C22 H22A 0.9900 .
C22 H22B 0.9900 .
C23 C32 1.54(4) .
C23 H23A 0.9900 .
C23 H23B 0.9900 .
C24 H24A 0.9900 .
C24 H24B 0.9900 .
C25 H25A 0.9900 .
C25 H25B 0.9900 .
C26 C34 1.45(4) .
C26 H26A 0.9900 .
C26 H26B 0.9900 .
C27 C50 1.48(4) .
C27 H27A 0.9900 .
C27 H27B 0.9900 .
C28 C33 1.58(4) .
C28 H28A 0.9900 .
C28 H28B 0.9900 .
C29 C31 1.50(4) .
C29 H29A 0.9900 .
C29 H29B 0.9900 .
C30 C39 1.46(4) .
C30 H30A 0.9900 .
C30 H30B 0.9900 .
C31 H31A 0.9900 .
C31 H31B 0.9900 .
C32 H32A 0.9900 .
C32 H32B 0.9900 .
C33 H33A 0.9900 .
C33 H33B 0.9900 .
C34 H34A 0.9900 .
C34 H34B 0.9900 .
C35 C36 1.63(5) .
C35 H35A 0.9900 .
C35 H35B 0.9900 .
C36 H36A 0.9900 .
C36 H36B 0.9900 .
C37 C43 1.55(4) .
C37 H37A 0.9900 .
C37 H37B 0.9900 .
C38 C53 1.56(4) .
C38 H38A 0.9900 .
C38 H38B 0.9900 .
C39 H39A 0.9900 .
C39 H39B 0.9900 .
C40 C41 1.47(4) .
C40 H40A 0.9900 .
C40 H40B 0.9900 .
C41 H41A 0.9900 .
C41 H41B 0.9900 .
C42 C47 1.50(4) .
C42 H42A 0.9900 .
C42 H42B 0.9900 .
C43 H43A 0.9900 .
C43 H43B 0.9900 .
C44 C60 1.49(4) .
C44 H44A 0.9900 .
C44 H44B 0.9900 .
C45 C52 1.40(4) .
C45 H45A 0.9900 .
C45 H45B 0.9900 .
C46 C55 1.60(4) .
C46 H46A 0.9900 .
C46 H46B 0.9900 .
C47 H47A 0.9900 .
C47 H47B 0.9900 .
C48 C51 1.51(4) .
C48 H48A 0.9900 .
C48 H48B 0.9900 .
C49 C54 1.54(3) .
C49 H49A 0.9900 .
C49 H49B 0.9900 .
C50 H50A 0.9900 .
C50 H50B 0.9900 .
C51 H51A 0.9900 .
C51 H51B 0.9900 .
C52 H52A 0.9900 .
C52 H52B 0.9900 .
C53 H53A 0.9900 .
C53 H53B 0.9900 .
C54 H54A 0.9900 .
C54 H54B 0.9900 .
C55 H55A 0.9900 .
C55 H55B 0.9900 .
C56 C69 1.45(4) .
C56 H56A 0.9900 .
C56 H56B 0.9900 .
C57 C59 1.55(4) .
C57 H57A 0.9900 .
C57 H57B 0.9900 .
C58 C67 1.58(4) .
C58 H58A 0.9900 .
C58 H58B 0.9900 .
C59 H59A 0.9900 .
C59 H59B 0.9900 .
C60 H60A 0.9900 .
C60 H60B 0.9900 .
C61 C66 1.56(4) .
C61 H61A 0.9900 .
C61 H61B 0.9900 .
C611 C66 1.56(4) .
C611 H61C 0.9900 .
C611 H61D 0.9900 .
C62 C72 1.54(4) .
C62 H62A 0.9900 .
C62 H62B 0.9900 .
C63 C65 1.54(4) .
C63 H63A 0.9900 .
C63 H63B 0.9900 .
C64 C71 1.55(4) .
C64 H64A 0.9900 .
C64 H64B 0.9900 .
C65 H65A 0.9900 .
C65 H65B 0.9900 .
C66 H66A 0.9900 .
C66 H66B 0.9900 .
C67 H67A 0.9900 .
C67 H67B 0.9900 .
C68 C70 1.46(4) .
C68 H68A 0.9900 .
C68 H68B 0.9900 .
C69 H69A 0.9900 .
C69 H69B 0.9900 .
C70 H70A 0.9900 .
C70 H70B 0.9900 .
C71 H71A 0.9900 .
C71 H71B 0.9900 .
C72 H72A 0.9900 .
C72 H72B 0.9900 .
NE8 CE7 1.54(4) .
CE7 CE7 1.53(6) 3_656
CE7 HE7A 0.9900 .
CE7 HE7B 0.9900 .
N1E C1E 1.44(5) .
N2E C2E 1.43(5) .
C1E C2E 1.56(5) .
C1E H1EA 0.9900 .
C1E H1EB 0.9900 .
C2E H2EA 0.9900 .
C2E H2EB 0.9900 .
